data_1567742
loop_
_publ_author_name
'Dabringhaus, Philipp'
'Krossing, Ingo'

_publ_section_title
;
 From mixed group 13 cations [M(AlCp*)3]+ (M = Ga/In/Tl) to an Al4+
 cluster
;
_journal_issue 41
_journal_name_full 'Chemical Science'
_journal_page_first 12078
_journal_page_last 12086
_journal_paper_doi 10.1039/D2SC04637G
_journal_volume 13
_journal_year 2022
_chemical_formula_moiety
;
C15.87 Al F35.71 O3.97, 2(C10 H15 Al), C9 H21 Al N3, C10 H15, 0.333(C6 H5 F), Ga
;
_chemical_formula_sum 'C56.88 H67.67 Al4 F36.06 Ga N3 O3.97'
_chemical_formula_weight 1719.55
_chemical_properties_physical Air-sensitive,Moisture-sensitive
_space_group_crystal_system triclinic
_space_group_IT_number 2
_space_group_name_Hall '-P 1'
_space_group_name_H-M_alt 'P -1'
_atom_sites_solution_hydrogens geom
_atom_sites_solution_primary direct
_audit_creation_method
;FinalCif V107 by Daniel Kratzert, Freiburg 2022,
https://dkratzert.de/finalcif.html
;
_audit_update_record
;
2022-08-02 deposited with the CCDC.	2022-10-07 downloaded from the CCDC.
;
_cell_angle_alpha 94.601(14)
_cell_angle_beta 97.945(15)
_cell_angle_gamma 98.66(3)
_cell_formula_units_Z 2
_cell_length_a 10.927(6)
_cell_length_b 17.637(11)
_cell_length_c 19.087(10)
_cell_measurement_reflns_used 9919
_cell_measurement_temperature 100(2)
_cell_measurement_theta_max 25.6245
_cell_measurement_theta_min 2.2555
_cell_volume 3582(4)
_computing_cell_refinement 'SAINT V8.40B'
_computing_data_collection 'Bruker BIS 2018.9.0.3/05-Dec-2018 && APEX3_2019.1-0'
_computing_data_reduction 'SAINT V8.40B'
_computing_structure_refinement 'SHELXL-2018/3 (Sheldrick, 2018)'
_computing_structure_solution 'SHELXT 2018/2 (Sheldrick, 2018)'
_diffrn_ambient_environment N~2~
_diffrn_ambient_temperature 100(2)
_diffrn_detector CCD
_diffrn_detector_area_resol_mean 8.3
_diffrn_detector_type 'Bruker APEXII'
_diffrn_measured_fraction_theta_full 1.000
_diffrn_measured_fraction_theta_max 0.996
_diffrn_measurement_device 'three-circle diffractometer'
_diffrn_measurement_device_type 'Bruker APEX2 QUAZAR'
_diffrn_measurement_method '\w and \f scans'
_diffrn_measurement_specimen_support 'MiTeGen micromount'
_diffrn_radiation_monochromator 'mirror optics'
_diffrn_radiation_probe x-ray
_diffrn_radiation_type MoK\a
_diffrn_radiation_wavelength 0.71073
_diffrn_reflns_av_R_equivalents 0.0442
_diffrn_reflns_av_unetI/netI 0.0452
_diffrn_reflns_Laue_measured_fraction_full 1.000
_diffrn_reflns_Laue_measured_fraction_max 0.996
_diffrn_reflns_limit_h_max 14
_diffrn_reflns_limit_h_min -14
_diffrn_reflns_limit_k_max 23
_diffrn_reflns_limit_k_min -23
_diffrn_reflns_limit_l_max 25
_diffrn_reflns_limit_l_min -25
_diffrn_reflns_number 70915
_diffrn_reflns_point_group_measured_fraction_full 1.000
_diffrn_reflns_point_group_measured_fraction_max 0.996
_diffrn_reflns_theta_full 25.242
_diffrn_reflns_theta_max 28.359
_diffrn_reflns_theta_min 1.083
_diffrn_source 'microfocus sealed X-ray tube'
_diffrn_source_type 'Incoatec I\ms'
_exptl_absorpt_coefficient_mu 0.573
_exptl_absorpt_correction_T_max 0.7457
_exptl_absorpt_correction_T_min 0.6839
_exptl_absorpt_correction_type multi-scan
_exptl_absorpt_process_details
;
SADABS-2016/2 - Bruker AXS area detector scaling and absorption correction:
Krause, L., Herbst-Irmer, R., Sheldrick G.M. & Stalke D., J. Appl. Cryst. 48
(2015) 3-10
;
_exptl_crystal_colour yellow
_exptl_crystal_density_diffrn 1.594
_exptl_crystal_description plate
_exptl_crystal_F_000 1738
_exptl_crystal_recrystallization_method
'layering a solution of [Ga(AlCp*)39[Al(OC(CF3)3)4] and TACN in oDFB withn-pentane at room temperature'
_exptl_crystal_size_max 0.426
_exptl_crystal_size_mid 0.170
_exptl_crystal_size_min 0.056
_refine_diff_density_max 1.298
_refine_diff_density_min -0.591
_refine_diff_density_rms 0.076
_refine_ls_extinction_method none
_refine_ls_goodness_of_fit_ref 1.052
_refine_ls_hydrogen_treatment constr
_refine_ls_matrix_type full
_refine_ls_number_parameters 1616
_refine_ls_number_reflns 17881
_refine_ls_number_restraints 13768
_refine_ls_restrained_S_all 1.004
_refine_ls_R_factor_all 0.0869
_refine_ls_R_factor_gt 0.0609
_refine_ls_shift/su_max 0.001
_refine_ls_shift/su_mean 0.000
_refine_ls_structure_factor_coef Fsqd
_refine_ls_weighting_details 'w=1/[\s^2^(Fo^2^)+(0.0647P)^2^+5.7513P] where P=(Fo^2^+2Fc^2^)/3'
_refine_ls_weighting_scheme calc
_refine_ls_wR_factor_gt 0.1469
_refine_ls_wR_factor_ref 0.1617
_reflns_Friedel_coverage 0.000
_reflns_number_gt 13200
_reflns_number_total 17881
_reflns_threshold_expression 'I > 2\s(I)'
_cod_data_source_file d2sc04637g2.cif
_cod_data_source_block P-1_a
_cod_depositor_comments 'Adding full bibliography for 1567740--1567746.cif.'
_cod_database_code 1567742
_shelx_shelxl_version_number 2018/3
_shelx_space_group_comment
;
The symmetry employed for this shelxl refinement is uniquely defined
by the following loop, which should always be used as a source of
symmetry information in preference to the above space-group names.
They are only intended as comments.
;
_olex2_diffrn_ambient_temperature_device 'Oxford Cryostream 800'

loop_
_space_group_symop_operation_xyz
'x, y, z'
'-x, -y, -z'

loop_
_atom_site_label
_atom_site_type_symbol
_atom_site_fract_x
_atom_site_fract_y
_atom_site_fract_z
_atom_site_U_iso_or_equiv
_atom_site_adp_type
_atom_site_occupancy
_atom_site_site_symmetry_order
_atom_site_calc_flag
_atom_site_refinement_flags_posn
_atom_site_refinement_flags_adp
_atom_site_refinement_flags_occupancy
_atom_site_disorder_assembly
_atom_site_disorder_group
Ga1 Ga 0.25665(3) 0.25693(2) 0.67859(2) 0.02457(9) Uani 1 1 d . . . . .
Al3 Al 0.45078(10) 0.33515(5) 0.62417(5) 0.0324(2) Uani 1 1 d . . . . .
Al1 Al 0.50242(8) 0.26189(5) 0.74948(5) 0.02663(19) Uani 1 1 d . . . . .
Al2 Al 0.41270(11) 0.17262(6) 0.61941(6) 0.0397(3) Uani 1 1 d . . . . .
Al4 Al 1.01209(8) 0.77817(5) 0.83131(5) 0.02417(19) Uani 1 1 d . . . . .
N1 N 0.6985(2) 0.26932(16) 0.77235(15) 0.0315(6) Uani 1 1 d . . . . .
N2 N 0.5371(3) 0.34373(16) 0.84194(16) 0.0356(6) Uani 1 1 d . . . . .
N3 N 0.5083(3) 0.18360(16) 0.82894(16) 0.0346(6) Uani 1 1 d . . . . .
C1 C 0.7534(3) 0.2597(2) 0.7057(2) 0.0419(8) Uani 1 1 d . . . . .
H1A H 0.725148 0.207004 0.682756 0.063 Uiso 1 1 calc R U . . .
H1B H 0.844999 0.269220 0.716947 0.063 Uiso 1 1 calc R U . . .
H1C H 0.726202 0.296441 0.673357 0.063 Uiso 1 1 calc R U . . .
C2 C 0.3964(3) 0.1221(2) 0.8150(2) 0.0466(9) Uani 1 1 d . . . . .
H2A H 0.321623 0.144509 0.821993 0.070 Uiso 1 1 calc R U . . .
H2B H 0.406867 0.082802 0.847901 0.070 Uiso 1 1 calc R U . . .
H2C H 0.386752 0.098275 0.765947 0.070 Uiso 1 1 calc R U . . .
C3 C 0.4793(4) 0.4124(2) 0.8260(2) 0.0476(9) Uani 1 1 d . . . . .
H3A H 0.523024 0.439953 0.791749 0.071 Uiso 1 1 calc R U . . .
H3B H 0.485860 0.446535 0.869965 0.071 Uiso 1 1 calc R U . . .
H3C H 0.390890 0.396075 0.805887 0.071 Uiso 1 1 calc R U . . .
C4 C 0.7335(3) 0.2109(2) 0.8201(2) 0.0376(8) Uani 1 1 d . . . . .
H4A H 0.762195 0.235971 0.869101 0.045 Uiso 1 1 calc R U . . .
H4B H 0.803129 0.187756 0.803860 0.045 Uiso 1 1 calc R U . . .
C5 C 0.6211(3) 0.14837(19) 0.8194(2) 0.0367(7) Uani 1 1 d . . . . .
H5A H 0.605329 0.115205 0.773671 0.044 Uiso 1 1 calc R U . . .
H5B H 0.638844 0.115701 0.858197 0.044 Uiso 1 1 calc R U . . .
C6 C 0.5175(4) 0.2246(2) 0.9018(2) 0.0456(9) Uani 1 1 d . . . . .
H6A H 0.605276 0.232564 0.926096 0.055 Uiso 1 1 calc R U . . .
H6B H 0.464597 0.193121 0.930375 0.055 Uiso 1 1 calc R U . . .
C7 C 0.4742(4) 0.3017(2) 0.8952(2) 0.0476(9) Uani 1 1 d . . . . .
H7A H 0.382301 0.293484 0.880489 0.057 Uiso 1 1 calc R U . . .
H7B H 0.493976 0.333013 0.941995 0.057 Uiso 1 1 calc R U . . .
C8 C 0.6747(3) 0.3674(2) 0.8668(2) 0.0441(9) Uani 1 1 d . . . . .
H8A H 0.701022 0.339409 0.907779 0.053 Uiso 1 1 calc R U . . .
H8B H 0.693386 0.423394 0.882542 0.053 Uiso 1 1 calc R U . . .
C9 C 0.7455(3) 0.3495(2) 0.8071(2) 0.0389(8) Uani 1 1 d . . . . .
H9A H 0.735479 0.386792 0.771522 0.047 Uiso 1 1 calc R U . . .
H9B H 0.835841 0.354642 0.825908 0.047 Uiso 1 1 calc R U . . .
O1_1 O 1.1389(3) 0.8447(2) 0.86982(19) 0.0322(8) Uani 0.844(7) 1 d D U P A 1
C1_1 C 1.1879(4) 0.9022(2) 0.9213(2) 0.0254(6) Uani 0.844(7) 1 d D U P A 1
C2_1 C 1.1339(4) 0.8893(3) 0.9915(2) 0.0322(8) Uani 0.844(7) 1 d D U P A 1
F1_1 F 1.1840(4) 0.8339(3) 1.0236(3) 0.0512(11) Uani 0.844(7) 1 d D U P A 1
F2_1 F 1.1582(3) 0.9519(2) 1.03772(18) 0.0470(9) Uani 0.844(7) 1 d D U P A 1
F3_1 F 1.0110(3) 0.8666(3) 0.97826(19) 0.0390(8) Uani 0.844(7) 1 d D U P A 1
C3_1 C 1.1579(4) 0.9803(2) 0.8963(2) 0.0347(8) Uani 0.844(7) 1 d D U P A 1
F4_1 F 1.1721(4) 0.9844(2) 0.82855(19) 0.0510(10) Uani 0.844(7) 1 d D U P A 1
F5_1 F 1.0401(3) 0.98754(19) 0.9021(2) 0.0514(9) Uani 0.844(7) 1 d D U P A 1
F6_1 F 1.2329(4) 1.04088(18) 0.9345(2) 0.0509(9) Uani 0.844(7) 1 d D U P A 1
C4_1 C 1.3317(4) 0.9047(2) 0.9347(2) 0.0340(8) Uani 0.844(7) 1 d D U P A 1
F7_1 F 1.3866(3) 0.9362(2) 0.88348(19) 0.0433(8) Uani 0.844(7) 1 d D U P A 1
F8_1 F 1.3855(3) 0.9456(2) 0.99675(18) 0.0560(9) Uani 0.844(7) 1 d D U P A 1
F9_1 F 1.3608(3) 0.83482(18) 0.9369(2) 0.0515(9) Uani 0.844(7) 1 d D U P A 1
O1_2 O 0.8865(3) 0.8284(2) 0.81835(18) 0.0353(8) Uani 0.737(5) 1 d D U P A 1
C1_2 C 0.7626(5) 0.8279(3) 0.8000(3) 0.0444(12) Uani 0.737(5) 1 d D U P A 1
C2_2 C 0.7036(6) 0.7589(4) 0.7422(3) 0.0503(14) Uani 0.737(5) 1 d D U P A 1
F1_2 F 0.7445(4) 0.7740(2) 0.68127(19) 0.0605(11) Uani 0.737(5) 1 d D U P A 1
F2_2 F 0.5808(4) 0.7459(4) 0.7312(4) 0.0823(18) Uani 0.737(5) 1 d D U P A 1
F3_2 F 0.7419(4) 0.6946(2) 0.7594(2) 0.0685(12) Uani 0.737(5) 1 d D U P A 1
C3_2 C 0.6942(8) 0.8230(6) 0.8638(4) 0.091(2) Uani 0.737(5) 1 d D U P A 1
F4_2 F 0.7600(7) 0.8682(5) 0.9209(3) 0.110(3) Uani 0.737(5) 1 d D U P A 1
F5_2 F 0.6783(6) 0.7516(4) 0.8835(3) 0.118(2) Uani 0.737(5) 1 d D U P A 1
F6_2 F 0.5838(5) 0.8471(5) 0.8510(4) 0.126(3) Uani 0.737(5) 1 d D U P A 1
C4_2 C 0.7476(7) 0.9056(4) 0.7695(4) 0.0683(18) Uani 0.737(5) 1 d D U P A 1
F7_2 F 0.7690(6) 0.9649(3) 0.8168(3) 0.112(2) Uani 0.737(5) 1 d D U P A 1
F8_2 F 0.6279(6) 0.9006(3) 0.7372(4) 0.142(3) Uani 0.737(5) 1 d D U P A 1
F9_2 F 0.8226(6) 0.9207(3) 0.7225(3) 0.0918(15) Uani 0.737(5) 1 d D U P A 1
O1_3 O 1.0420(2) 0.73732(16) 0.75264(14) 0.0487(7) Uani 1 1 d D U . B 1
C1_3 C 1.1053(3) 0.7383(2) 0.6961(2) 0.0442(8) Uani 1 1 d D U . B 1
C2_3 C 1.0740(5) 0.8021(3) 0.6501(3) 0.0710(13) Uani 1 1 d D U . B 1
F1_3 F 0.9604(3) 0.7806(3) 0.61177(19) 0.1157(14) Uani 1 1 d D U . B 1
F2_3 F 1.1542(4) 0.8174(2) 0.60357(17) 0.0956(11) Uani 1 1 d D U . B 1
F3_3 F 1.0753(4) 0.86682(18) 0.69010(18) 0.0971(11) Uani 1 1 d D U . B 1
C3_3 C 1.2484(4) 0.7514(3) 0.7206(3) 0.0666(12) Uani 1 1 d D U . B 1
F4_3 F 1.2755(3) 0.7130(2) 0.7761(2) 0.1021(11) Uani 1 1 d D U . B 1
F5_3 F 1.2918(3) 0.82524(18) 0.74285(17) 0.0838(9) Uani 1 1 d D U . B 1
F6_3 F 1.3119(3) 0.7297(2) 0.6706(2) 0.1040(13) Uani 1 1 d D U . B 1
C4_3 C 1.0655(4) 0.6584(3) 0.6520(3) 0.0721(14) Uani 1 1 d D U . B 1
F7_3 F 1.1203(4) 0.60515(18) 0.6835(2) 0.1046(12) Uani 1 1 d D U . B 1
F8_3 F 1.0978(3) 0.6592(2) 0.58657(17) 0.0973(12) Uani 1 1 d D U . B 1
F9_3 F 0.9445(3) 0.6353(2) 0.64545(16) 0.0913(11) Uani 1 1 d D U . B 1
O1_4 O 0.9883(9) 0.7089(5) 0.8878(6) 0.0328(17) Uani 0.439(7) 1 d D U P A 1
C1_4 C 1.0017(7) 0.6380(4) 0.9065(4) 0.0356(11) Uani 0.439(7) 1 d D U P A 1
C2_4 C 0.9701(9) 0.6385(6) 0.9832(5) 0.0379(12) Uani 0.439(7) 1 d D U P A 1
F1_4 F 1.0672(10) 0.6696(5) 1.0317(6) 0.044(2) Uani 0.439(7) 1 d D U P A 1
F2_4 F 0.9290(6) 0.5684(4) 0.9980(5) 0.0415(16) Uani 0.439(7) 1 d D U P A 1
F3_4 F 0.8814(9) 0.6816(4) 0.9853(6) 0.060(2) Uani 0.439(7) 1 d D U P A 1
C3_4 C 0.9103(8) 0.5739(5) 0.8575(5) 0.0386(14) Uani 0.439(7) 1 d D U P A 1
F4_4 F 0.9142(9) 0.5860(8) 0.7897(4) 0.0421(19) Uani 0.439(7) 1 d D U P A 1
F5_4 F 0.7922(6) 0.5736(4) 0.8681(4) 0.0448(15) Uani 0.439(7) 1 d D U P A 1
F6_4 F 0.9328(18) 0.5028(6) 0.8645(11) 0.050(2) Uani 0.439(7) 1 d D U P A 1
C4_4 C 1.1385(7) 0.6236(4) 0.9094(4) 0.0390(13) Uani 0.439(7) 1 d D U P A 1
F7_4 F 1.1580(10) 0.6014(5) 0.8443(4) 0.0558(19) Uani 0.439(7) 1 d D U P A 1
F8_4 F 1.1630(8) 0.5688(4) 0.9516(5) 0.0577(18) Uani 0.439(7) 1 d D U P A 1
F9_4 F 1.2191(6) 0.6864(4) 0.9357(4) 0.0477(16) Uani 0.439(7) 1 d D U P A 1
C1_5 C 0.0286(3) 0.2433(2) 0.66035(18) 0.0367(7) Uani 1 1 d D U . C 1
C2_5 C 0.0643(3) 0.31897(18) 0.69647(18) 0.0346(7) Uani 1 1 d D U . C 1
C3_5 C 0.0962(3) 0.31187(18) 0.76986(18) 0.0350(7) Uani 1 1 d D U . C 1
C4_5 C 0.0800(3) 0.23298(19) 0.77963(18) 0.0358(7) Uani 1 1 d D U . C 1
C5_5 C 0.0392(3) 0.19026(18) 0.71258(19) 0.0369(7) Uani 1 1 d D U . C 1
C6_5 C 0.0028(4) 0.1039(2) 0.7005(3) 0.0534(10) Uani 1 1 d D U . C 1
H6A_5 H -0.026616 0.088355 0.649823 0.080 Uiso 1 1 calc R U . C 1
H6B_5 H -0.064382 0.087485 0.727866 0.080 Uiso 1 1 calc R U . C 1
H6C_5 H 0.075574 0.079742 0.716087 0.080 Uiso 1 1 calc R U . C 1
C7_5 C 0.0968(4) 0.1992(2) 0.8499(2) 0.0450(9) Uani 1 1 d D U . C 1
H7A_5 H 0.102989 0.144491 0.841530 0.068 Uiso 1 1 calc R U . C 1
H7B_5 H 0.024850 0.204719 0.874226 0.068 Uiso 1 1 calc R U . C 1
H7C_5 H 0.173620 0.226630 0.879566 0.068 Uiso 1 1 calc R U . C 1
C8_5 C 0.1340(3) 0.3779(2) 0.8277(2) 0.0456(9) Uani 1 1 d D U . C 1
H8A_5 H 0.175470 0.423037 0.808331 0.068 Uiso 1 1 calc R U . C 1
H8B_5 H 0.191849 0.363164 0.866302 0.068 Uiso 1 1 calc R U . C 1
H8C_5 H 0.059405 0.390524 0.846213 0.068 Uiso 1 1 calc R U . C 1
C9_5 C 0.0531(4) 0.3940(2) 0.6649(2) 0.0483(9) Uani 1 1 d D U . C 1
H9A_5 H 0.040633 0.384784 0.612914 0.072 Uiso 1 1 calc R U . C 1
H9B_5 H 0.129987 0.431084 0.681317 0.072 Uiso 1 1 calc R U . C 1
H9C_5 H -0.018419 0.414695 0.680084 0.072 Uiso 1 1 calc R U . C 1
C10_5 C -0.0247(4) 0.2248(3) 0.5824(2) 0.0518(10) Uani 1 1 d D U . C 1
H10A_5 H 0.023727 0.258762 0.554384 0.078 Uiso 1 1 calc R U . C 1
H10B_5 H -0.112308 0.232641 0.574995 0.078 Uiso 1 1 calc R U . C 1
H10C_5 H -0.020242 0.170965 0.567402 0.078 Uiso 1 1 calc R U . C 1
C1_6 C 0.4703(3) 0.38699(17) 0.51769(17) 0.0343(7) Uani 1 1 d D U . D 1
C2_6 C 0.5906(3) 0.40485(17) 0.55976(17) 0.0333(7) Uani 1 1 d D U . D 1
C3_6 C 0.5807(3) 0.45517(17) 0.62016(17) 0.0316(7) Uani 1 1 d D U . D 1
C4_6 C 0.4546(3) 0.46762(17) 0.61552(16) 0.0308(6) Uani 1 1 d D U . D 1
C5_6 C 0.3867(3) 0.42537(17) 0.55191(17) 0.0327(7) Uani 1 1 d D U . D 1
C6_6 C 0.2509(3) 0.4230(2) 0.5231(2) 0.0453(9) Uani 1 1 d D U . D 1
H6A_6 H 0.243325 0.437313 0.474271 0.068 Uiso 1 1 calc R U . D 1
H6B_6 H 0.215585 0.459410 0.552857 0.068 Uiso 1 1 calc R U . D 1
H6C_6 H 0.205115 0.370804 0.523262 0.068 Uiso 1 1 calc R U . D 1
C7_6 C 0.4029(4) 0.5195(2) 0.6666(2) 0.0421(8) Uani 1 1 d D U . D 1
H7A_6 H 0.360092 0.555944 0.640234 0.063 Uiso 1 1 calc R U . D 1
H7B_6 H 0.471603 0.548114 0.701685 0.063 Uiso 1 1 calc R U . D 1
H7C_6 H 0.343283 0.488305 0.690920 0.063 Uiso 1 1 calc R U . D 1
C8_6 C 0.6886(3) 0.4952(2) 0.67464(19) 0.0415(8) Uani 1 1 d D U . D 1
H8A_6 H 0.755324 0.463643 0.678586 0.062 Uiso 1 1 calc R U . D 1
H8B_6 H 0.660112 0.502545 0.720817 0.062 Uiso 1 1 calc R U . D 1
H8C_6 H 0.720717 0.545471 0.660011 0.062 Uiso 1 1 calc R U . D 1
C9_6 C 0.7080(4) 0.3800(2) 0.5397(2) 0.0467(9) Uani 1 1 d D U . D 1
H9A_6 H 0.694658 0.323746 0.529789 0.070 Uiso 1 1 calc R U . D 1
H9B_6 H 0.777101 0.396342 0.579080 0.070 Uiso 1 1 calc R U . D 1
H9C_6 H 0.728731 0.403737 0.497249 0.070 Uiso 1 1 calc R U . D 1
C10_6 C 0.4363(4) 0.3402(2) 0.44633(19) 0.0499(10) Uani 1 1 d D U . D 1
H10A_6 H 0.429136 0.374836 0.408851 0.075 Uiso 1 1 calc R U . D 1
H10B_6 H 0.356129 0.306104 0.444531 0.075 Uiso 1 1 calc R U . D 1
H10C_6 H 0.501596 0.309125 0.439108 0.075 Uiso 1 1 calc R U . D 1
C1_7 C 0.4025(5) 0.0358(2) 0.6106(2) 0.0454(10) Uani 0.842(5) 1 d D U P E 1
C2_7 C 0.5146(4) 0.0692(2) 0.5903(3) 0.0438(10) Uani 0.842(5) 1 d D U P E 1
C3_7 C 0.4879(5) 0.1103(2) 0.5306(3) 0.0436(10) Uani 0.842(5) 1 d D U P E 1
C4_7 C 0.3551(5) 0.1018(3) 0.5139(3) 0.0446(10) Uani 0.842(5) 1 d D U P E 1
C5_7 C 0.3038(4) 0.0559(3) 0.5634(3) 0.0445(10) Uani 0.842(5) 1 d D U P E 1
C6_7 C 0.1673(5) 0.0273(4) 0.5642(4) 0.079(2) Uani 0.842(5) 1 d D U P E 1
H6A_7 H 0.118168 0.066864 0.549198 0.119 Uiso 0.842(5) 1 calc R U P E 1
H6B_7 H 0.154688 0.016132 0.612365 0.119 Uiso 0.842(5) 1 calc R U P E 1
H6C_7 H 0.140197 -0.019820 0.531383 0.119 Uiso 0.842(5) 1 calc R U P E 1
C7_7 C 0.2803(8) 0.1334(3) 0.4544(3) 0.076(2) Uani 0.842(5) 1 d D U P E 1
H7A_7 H 0.334681 0.150685 0.420105 0.114 Uiso 0.842(5) 1 calc R U P E 1
H7B_7 H 0.245020 0.177148 0.473670 0.114 Uiso 0.842(5) 1 calc R U P E 1
H7C_7 H 0.212144 0.093150 0.430649 0.114 Uiso 0.842(5) 1 calc R U P E 1
C8_7 C 0.5831(7) 0.1507(3) 0.4912(4) 0.0749(19) Uani 0.842(5) 1 d D U P E 1
H8A_7 H 0.640882 0.115823 0.479470 0.112 Uiso 0.842(5) 1 calc R U P E 1
H8B_7 H 0.630132 0.196507 0.520954 0.112 Uiso 0.842(5) 1 calc R U P E 1
H8C_7 H 0.540730 0.166229 0.447246 0.112 Uiso 0.842(5) 1 calc R U P E 1
C9_7 C 0.6447(5) 0.0560(3) 0.6211(4) 0.0715(18) Uani 0.842(5) 1 d D U P E 1
H9A_7 H 0.659165 0.005797 0.601007 0.107 Uiso 0.842(5) 1 calc R U P E 1
H9B_7 H 0.651225 0.056834 0.672942 0.107 Uiso 0.842(5) 1 calc R U P E 1
H9C_7 H 0.707669 0.096786 0.609394 0.107 Uiso 0.842(5) 1 calc R U P E 1
C10_7 C 0.3911(8) -0.0175(3) 0.6690(3) 0.076(2) Uani 0.842(5) 1 d D U P E 1
H10A_7 H 0.396855 -0.070074 0.650354 0.114 Uiso 0.842(5) 1 calc R U P E 1
H10B_7 H 0.310148 -0.017186 0.685561 0.114 Uiso 0.842(5) 1 calc R U P E 1
H10C_7 H 0.458880 0.000329 0.708806 0.114 Uiso 0.842(5) 1 calc R U P E 1
O1_8 O 0.9516(11) 0.7111(7) 0.8878(9) 0.034(2) Uani 0.300(3) 1 d D U P A 2
C1_8 C 0.9484(8) 0.6448(5) 0.9183(5) 0.0362(13) Uani 0.300(3) 1 d D U P A 2
C2_8 C 0.9588(10) 0.5778(6) 0.8626(6) 0.0416(16) Uani 0.300(3) 1 d D U P A 2
F1_8 F 1.0749(8) 0.5819(4) 0.8488(4) 0.0517(16) Uani 0.300(3) 1 d D U P A 2
F2_8 F 0.9253(19) 0.5096(7) 0.8872(7) 0.052(3) Uani 0.300(3) 1 d D U P A 2
F3_8 F 0.8871(13) 0.5826(12) 0.8010(6) 0.052(3) Uani 0.300(3) 1 d D U P A 2
C3_8 C 0.8212(9) 0.6233(6) 0.9459(5) 0.0456(16) Uani 0.300(3) 1 d D U P A 2
F4_8 F 0.7923(8) 0.6837(5) 0.9827(4) 0.0573(19) Uani 0.300(3) 1 d D U P A 2
F5_8 F 0.7286(8) 0.6004(5) 0.8915(4) 0.060(2) Uani 0.300(3) 1 d D U P A 2
F6_8 F 0.8230(9) 0.5672(5) 0.9880(4) 0.063(2) Uani 0.300(3) 1 d D U P A 2
C4_8 C 1.0559(9) 0.6503(5) 0.9815(5) 0.0390(14) Uani 0.300(3) 1 d D U P A 2
F7_8 F 1.0324(13) 0.6960(9) 1.0361(8) 0.048(2) Uani 0.300(3) 1 d D U P A 2
F8_8 F 1.0727(7) 0.5833(4) 1.0048(4) 0.0535(19) Uani 0.300(3) 1 d D U P A 2
F9_8 F 1.1640(7) 0.6849(4) 0.9637(4) 0.0477(17) Uani 0.300(3) 1 d D U P A 2
O1_9 O 0.8667(9) 0.7843(7) 0.8326(6) 0.046(3) Uani 0.263(5) 1 d D U P A 2
C1_9 C 0.7650(13) 0.8166(7) 0.8087(7) 0.058(3) Uani 0.263(5) 1 d D U P A 2
C2_9 C 0.6988(15) 0.8258(9) 0.8750(8) 0.076(4) Uani 0.263(5) 1 d D U P A 2
F1_9 F 0.735(2) 0.8970(10) 0.9029(12) 0.133(7) Uani 0.263(5) 1 d D U P A 2
F2_9 F 0.5766(13) 0.8008(11) 0.8617(12) 0.100(5) Uani 0.263(5) 1 d D U P A 2
F3_9 F 0.7422(17) 0.7834(12) 0.9250(8) 0.121(5) Uani 0.263(5) 1 d D U P A 2
C3_9 C 0.6841(15) 0.7574(9) 0.7505(8) 0.076(4) Uani 0.263(5) 1 d D U P A 2
F4_9 F 0.7544(15) 0.7357(13) 0.7031(9) 0.118(5) Uani 0.263(5) 1 d D U P A 2
F5_9 F 0.6493(17) 0.6939(8) 0.7795(9) 0.121(5) Uani 0.263(5) 1 d D U P A 2
F6_9 F 0.5917(17) 0.7817(11) 0.7127(11) 0.114(6) Uani 0.263(5) 1 d D U P A 2
C4_9 C 0.8010(15) 0.8966(8) 0.7845(8) 0.078(3) Uani 0.263(5) 1 d D U P A 2
F7_9 F 0.9013(14) 0.9041(9) 0.7524(10) 0.125(4) Uani 0.263(5) 1 d D U P A 2
F8_9 F 0.7080(17) 0.9192(9) 0.7453(11) 0.143(6) Uani 0.263(5) 1 d D U P A 2
F9_9 F 0.8469(19) 0.9520(9) 0.8365(9) 0.147(6) Uani 0.263(5) 1 d D U P A 2
O1_12 O 1.1094(16) 0.8655(9) 0.8630(9) 0.025(2) Uani 0.156(7) 1 d D U P A 2
C1_12 C 1.1899(15) 0.9073(9) 0.9178(9) 0.0326(16) Uani 0.156(7) 1 d D U P A 2
C2_12 C 1.3255(15) 0.8943(9) 0.9104(10) 0.040(2) Uani 0.156(7) 1 d D U P A 2
F1_12 F 1.3630(19) 0.9290(12) 0.8560(10) 0.050(3) Uani 0.156(7) 1 d D U P A 2
F2_12 F 1.4031(17) 0.9206(11) 0.9708(11) 0.062(4) Uani 0.156(7) 1 d D U P A 2
F3_12 F 1.3260(15) 0.8189(7) 0.8984(12) 0.050(3) Uani 0.156(7) 1 d D U P A 2
C3_12 C 1.1626(19) 0.8866(11) 0.9915(9) 0.039(2) Uani 0.156(7) 1 d D U P A 2
F4_12 F 1.0403(18) 0.8717(16) 0.9942(13) 0.048(3) Uani 0.156(7) 1 d D U P A 2
F5_12 F 1.211(3) 0.8245(13) 1.0095(14) 0.049(4) Uani 0.156(7) 1 d D U P A 2
F6_12 F 1.212(2) 0.9429(12) 1.0427(10) 0.060(4) Uani 0.156(7) 1 d D U P A 2
C4_12 C 1.1852(15) 0.9943(9) 0.9128(9) 0.035(2) Uani 0.156(7) 1 d D U P A 2
F7_12 F 1.0835(15) 1.0132(8) 0.9363(10) 0.044(3) Uani 0.156(7) 1 d D U P A 2
F8_12 F 1.2853(16) 1.0389(10) 0.9505(10) 0.044(3) Uani 0.156(7) 1 d D U P A 2
F9_12 F 1.178(2) 1.0089(10) 0.8451(8) 0.038(3) Uani 0.156(7) 1 d D U P A 2
F1_11 F 0.5535(11) 0.4382(6) 1.0534(5) 0.079(3) Uani 0.333(4) 1 d D U P F -1
C1_11 C 0.5142(13) 0.4902(8) 1.0097(7) 0.061(3) Uani 0.333(4) 1 d D U P F -1
C2_11 C 0.3869(12) 0.4883(9) 0.9906(9) 0.075(4) Uani 0.333(4) 1 d D U P F -1
H2_11 H 0.327190 0.452054 1.007353 0.090 Uiso 0.333(4) 1 calc R U P F -1
C3_11 C 0.3502(15) 0.5413(10) 0.9462(8) 0.094(5) Uani 0.333(4) 1 d D U P F -1
H3_11 H 0.263193 0.540971 0.932170 0.113 Uiso 0.333(4) 1 calc R U P F -1
C4_11 C 0.4356(14) 0.5954(10) 0.9211(10) 0.084(5) Uani 0.333(4) 1 d D U P F -1
H4_11 H 0.407768 0.631658 0.890922 0.100 Uiso 0.333(4) 1 calc R U P F -1
C5_11 C 0.5633(13) 0.5949(8) 0.9415(7) 0.067(3) Uani 0.333(4) 1 d D U P F -1
H5_11 H 0.623761 0.630267 0.924314 0.081 Uiso 0.333(4) 1 calc R U P F -1
C6_11 C 0.6007(12) 0.5436(7) 0.9862(8) 0.048(3) Uani 0.333(4) 1 d D U P F -1
H6_11 H 0.687541 0.544693 1.001318 0.058 Uiso 0.333(4) 1 calc R U P F -1
C1_10 C 0.5287(14) 0.0863(10) 0.5511(10) 0.044(3) Uani 0.158(5) 1 d D U P E 2
C2_10 C 0.4624(17) 0.0435(10) 0.5972(9) 0.043(3) Uani 0.158(5) 1 d D U P E 2
C3_10 C 0.3330(16) 0.0425(11) 0.5760(11) 0.046(3) Uani 0.158(5) 1 d D U P E 2
C4_10 C 0.3191(15) 0.0855(16) 0.5171(13) 0.043(3) Uani 0.158(5) 1 d D U P E 2
C5_10 C 0.4410(17) 0.1126(12) 0.5014(10) 0.044(3) Uani 0.158(5) 1 d D U P E 2
C6_10 C 0.473(3) 0.1566(15) 0.4402(13) 0.074(6) Uani 0.158(5) 1 d D U P E 2
H6A_10 H 0.540028 0.200238 0.457653 0.111 Uiso 0.158(5) 1 calc R U P E 2
H6B_10 H 0.398849 0.175641 0.418144 0.111 Uiso 0.158(5) 1 calc R U P E 2
H6C_10 H 0.501498 0.122385 0.404971 0.111 Uiso 0.158(5) 1 calc R U P E 2
C7_10 C 0.199(2) 0.0989(19) 0.4742(16) 0.074(7) Uani 0.158(5) 1 d D U P E 2
H7A_10 H 0.213792 0.110248 0.426377 0.112 Uiso 0.158(5) 1 calc R U P E 2
H7B_10 H 0.168886 0.142566 0.497658 0.112 Uiso 0.158(5) 1 calc R U P E 2
H7C_10 H 0.135197 0.052573 0.470633 0.112 Uiso 0.158(5) 1 calc R U P E 2
C8_10 C 0.232(3) 0.0009(15) 0.6118(17) 0.073(6) Uani 0.158(5) 1 d D U P E 2
H8A_10 H 0.166898 0.033142 0.616107 0.109 Uiso 0.158(5) 1 calc R U P E 2
H8B_10 H 0.267972 -0.009460 0.659277 0.109 Uiso 0.158(5) 1 calc R U P E 2
H8C_10 H 0.194459 -0.047859 0.583347 0.109 Uiso 0.158(5) 1 calc R U P E 2
C9_10 C 0.518(3) 0.0003(15) 0.6551(13) 0.073(6) Uani 0.158(5) 1 d D U P E 2
H9A_10 H 0.498232 -0.055148 0.640088 0.109 Uiso 0.158(5) 1 calc R U P E 2
H9B_10 H 0.481746 0.011431 0.698439 0.109 Uiso 0.158(5) 1 calc R U P E 2
H9C_10 H 0.608544 0.016532 0.664696 0.109 Uiso 0.158(5) 1 calc R U P E 2
C10_10 C 0.6698(16) 0.0987(15) 0.5548(16) 0.066(6) Uani 0.158(5) 1 d D U P E 2
H10A_10 H 0.692236 0.065233 0.516785 0.098 Uiso 0.158(5) 1 calc R U P E 2
H10B_10 H 0.708323 0.086168 0.601052 0.098 Uiso 0.158(5) 1 calc R U P E 2
H10C_10 H 0.700049 0.152698 0.549125 0.098 Uiso 0.158(5) 1 calc R U P E 2
O1_13 O 1.0548(14) 0.7075(6) 0.8845(6) 0.0355(19) Uani 0.229(7) 1 d D U P A 3
C1_13 C 1.0294(12) 0.6364(8) 0.9095(7) 0.0374(14) Uani 0.229(7) 1 d D U P A 3
C2_13 C 1.1547(12) 0.6031(8) 0.9143(8) 0.0431(18) Uani 0.229(7) 1 d D U P A 3
F1_13 F 1.2519(9) 0.6539(7) 0.9479(6) 0.047(2) Uani 0.229(7) 1 d D U P A 3
F2_13 F 1.1491(14) 0.5413(7) 0.9497(9) 0.050(3) Uani 0.229(7) 1 d D U P A 3
F3_13 F 1.1826(16) 0.5801(9) 0.8511(7) 0.053(3) Uani 0.229(7) 1 d D U P A 3
C3_13 C 0.9365(14) 0.5799(10) 0.8531(9) 0.0433(19) Uani 0.229(7) 1 d D U P A 3
F4_13 F 0.8213(12) 0.5965(8) 0.8514(8) 0.049(2) Uani 0.229(7) 1 d D U P A 3
F5_13 F 0.9617(15) 0.5838(12) 0.7871(8) 0.060(3) Uani 0.229(7) 1 d D U P A 3
F6_13 F 0.935(4) 0.5073(11) 0.867(2) 0.052(3) Uani 0.229(7) 1 d D U P A 3
C4_13 C 0.9784(16) 0.6402(10) 0.9810(8) 0.0420(16) Uani 0.229(7) 1 d D U P A 3
F7_13 F 0.8642(13) 0.6595(9) 0.9860(11) 0.048(2) Uani 0.229(7) 1 d D U P A 3
F8_13 F 0.9648(18) 0.5720(9) 1.0094(10) 0.054(3) Uani 0.229(7) 1 d D U P A 3
F9_13 F 1.056(2) 0.6878(12) 1.0321(13) 0.043(3) Uani 0.229(7) 1 d D U P A 3

loop_
_atom_site_aniso_label
_atom_site_aniso_U_11
_atom_site_aniso_U_22
_atom_site_aniso_U_33
_atom_site_aniso_U_23
_atom_site_aniso_U_13
_atom_site_aniso_U_12
Ga1 0.01354(14) 0.01984(15) 0.0390(2) 0.00594(12) -0.00236(12) 0.00288(11)
Al3 0.0477(6) 0.0209(4) 0.0257(5) 0.0031(3) -0.0086(4) 0.0089(4)
Al1 0.0212(4) 0.0262(4) 0.0315(5) 0.0087(4) -0.0003(3) 0.0019(3)
Al2 0.0497(6) 0.0216(5) 0.0421(6) 0.0026(4) -0.0082(5) 0.0019(4)
Al4 0.0276(4) 0.0192(4) 0.0224(4) 0.0031(3) -0.0059(3) 0.0016(3)
N1 0.0235(12) 0.0346(14) 0.0357(15) 0.0095(11) 0.0018(11) 0.0018(10)
N2 0.0310(14) 0.0320(14) 0.0427(16) 0.0063(12) 0.0038(12) 0.0021(11)
N3 0.0308(14) 0.0326(14) 0.0419(16) 0.0118(12) 0.0079(12) 0.0037(11)
C1 0.0294(17) 0.049(2) 0.051(2) 0.0120(17) 0.0144(15) 0.0055(15)
C2 0.0331(18) 0.0357(18) 0.071(3) 0.0216(18) 0.0087(17) -0.0030(14)
C3 0.042(2) 0.0326(18) 0.068(3) 0.0042(17) 0.0069(18) 0.0072(15)
C4 0.0296(16) 0.0387(18) 0.044(2) 0.0097(15) -0.0039(14) 0.0092(14)
C5 0.0323(16) 0.0337(17) 0.045(2) 0.0136(14) -0.0003(14) 0.0088(13)
C6 0.051(2) 0.048(2) 0.041(2) 0.0160(17) 0.0139(17) 0.0047(17)
C7 0.051(2) 0.049(2) 0.045(2) 0.0032(17) 0.0161(18) 0.0055(18)
C8 0.0349(18) 0.0378(19) 0.054(2) 0.0026(16) -0.0068(16) -0.0002(15)
C9 0.0252(15) 0.0375(18) 0.049(2) 0.0085(15) -0.0053(14) -0.0029(13)
O1_1 0.0276(16) 0.0278(16) 0.0361(15) -0.0090(13) -0.0016(12) 0.0003(12)
C1_1 0.0262(14) 0.0185(13) 0.0289(15) 0.0010(11) -0.0004(12) 0.0002(11)
C2_1 0.031(2) 0.0310(16) 0.0292(16) 0.0018(12) -0.0022(14) -0.0038(15)
F1_1 0.049(2) 0.056(2) 0.050(2) 0.0291(18) 0.0025(15) 0.0044(14)
F2_1 0.0442(17) 0.0534(16) 0.0344(14) -0.0155(12) 0.0083(13) -0.0120(14)
F3_1 0.0288(14) 0.0495(16) 0.0323(17) 0.0021(13) 0.0018(11) -0.0099(13)
C3_1 0.0383(18) 0.0254(17) 0.042(2) 0.0084(14) 0.0085(16) 0.0059(14)
F4_1 0.0616(19) 0.053(2) 0.0435(17) 0.0253(16) 0.0118(16) 0.013(2)
F5_1 0.0471(16) 0.0401(17) 0.076(2) 0.0167(16) 0.0177(16) 0.0226(13)
F6_1 0.065(2) 0.0190(12) 0.068(2) 0.0014(13) 0.0190(18) -0.0022(15)
C4_1 0.0273(16) 0.0325(17) 0.038(2) 0.0013(15) -0.0026(15) -0.0007(13)
F7_1 0.0289(14) 0.0489(16) 0.0510(18) 0.0075(16) 0.0094(14) -0.0013(12)
F8_1 0.0338(14) 0.075(2) 0.0467(17) -0.0095(15) -0.0082(12) -0.0107(14)
F9_1 0.0377(15) 0.0440(15) 0.075(2) 0.0132(15) 0.0017(15) 0.0170(12)
O1_2 0.0291(16) 0.040(2) 0.0360(18) 0.0020(15) -0.0073(13) 0.0131(15)
C1_2 0.027(2) 0.066(3) 0.036(2) -0.012(2) -0.0063(19) 0.016(2)
C2_2 0.032(3) 0.064(3) 0.052(3) -0.011(3) -0.003(2) 0.016(2)
F1_2 0.090(3) 0.053(2) 0.0319(17) -0.0039(14) -0.0157(17) 0.0165(19)
F2_2 0.0314(18) 0.096(4) 0.103(4) -0.034(3) -0.017(2) 0.006(2)
F3_2 0.072(3) 0.0464(19) 0.082(3) 0.0078(18) 0.002(2) 0.0021(18)
C3_2 0.061(4) 0.141(6) 0.070(4) -0.018(4) 0.029(3) 0.013(4)
F4_2 0.102(4) 0.174(7) 0.049(3) -0.034(3) 0.019(3) 0.028(4)
F5_2 0.099(4) 0.174(5) 0.083(4) 0.022(4) 0.049(3) -0.014(4)
F6_2 0.045(3) 0.192(7) 0.137(5) -0.053(6) 0.027(3) 0.034(4)
C4_2 0.076(4) 0.061(3) 0.060(4) -0.020(3) -0.034(3) 0.040(3)
F7_2 0.139(5) 0.074(3) 0.110(4) -0.039(3) -0.040(3) 0.055(3)
F8_2 0.089(4) 0.096(4) 0.217(7) -0.024(4) -0.083(4) 0.055(3)
F9_2 0.122(4) 0.069(3) 0.084(3) 0.023(2) -0.015(3) 0.032(3)
O1_3 0.0459(15) 0.0533(16) 0.0417(14) -0.0181(12) 0.0097(11) 0.0010(12)
C1_3 0.0315(17) 0.050(2) 0.047(2) -0.0156(16) 0.0054(15) 0.0062(15)
C2_3 0.069(3) 0.094(4) 0.055(3) 0.007(2) 0.013(2) 0.024(3)
F1_3 0.077(2) 0.197(4) 0.078(2) 0.029(2) -0.0124(18) 0.052(3)
F2_3 0.119(3) 0.108(3) 0.0631(19) 0.0092(18) 0.0370(19) 0.007(2)
F3_3 0.154(3) 0.0685(19) 0.087(2) 0.0137(17) 0.040(2) 0.052(2)
C3_3 0.038(2) 0.070(3) 0.087(3) -0.006(2) 0.002(2) 0.008(2)
F4_3 0.0561(18) 0.113(3) 0.132(3) 0.023(2) -0.0201(18) 0.0221(18)
F5_3 0.0596(17) 0.086(2) 0.088(2) -0.0190(17) 0.0112(15) -0.0280(15)
F6_3 0.0436(15) 0.126(3) 0.138(3) -0.037(2) 0.0329(18) 0.0110(17)
C4_3 0.057(3) 0.076(3) 0.073(3) -0.041(2) 0.021(2) -0.007(2)
F7_3 0.123(3) 0.0493(17) 0.148(3) -0.0198(19) 0.050(2) 0.0233(18)
F8_3 0.099(2) 0.105(2) 0.0753(19) -0.0514(18) 0.0438(18) -0.0176(19)
F9_3 0.0601(16) 0.114(3) 0.0763(19) -0.0534(18) 0.0173(14) -0.0334(16)
O1_4 0.043(4) 0.023(2) 0.029(2) 0.0090(18) -0.005(4) 0.002(3)
C1_4 0.045(2) 0.0203(19) 0.034(2) 0.0076(17) -0.0112(19) -0.005(2)
C2_4 0.049(3) 0.024(2) 0.034(2) 0.006(2) -0.009(2) -0.003(2)
F1_4 0.053(3) 0.041(4) 0.029(3) 0.016(3) -0.011(2) -0.015(3)
F2_4 0.032(3) 0.033(2) 0.056(4) 0.013(2) 0.002(3) -0.008(2)
F3_4 0.077(4) 0.037(3) 0.057(3) -0.017(3) -0.024(3) 0.021(3)
C3_4 0.043(3) 0.025(2) 0.040(3) -0.003(2) -0.006(2) -0.003(2)
F4_4 0.042(5) 0.039(3) 0.036(3) -0.011(2) -0.010(3) -0.001(4)
F5_4 0.038(3) 0.043(3) 0.045(3) -0.005(2) -0.005(2) -0.005(2)
F6_4 0.053(4) 0.018(2) 0.074(5) -0.005(3) 0.005(4) -0.005(2)
C4_4 0.046(2) 0.024(3) 0.043(3) 0.014(2) -0.005(2) 0.001(2)
F7_4 0.064(5) 0.050(4) 0.056(3) 0.009(3) 0.009(3) 0.013(3)
F8_4 0.050(3) 0.036(3) 0.082(4) 0.035(3) -0.014(3) -0.002(3)
F9_4 0.041(3) 0.033(3) 0.064(4) 0.012(2) 0.002(3) -0.008(2)
C1_5 0.0292(16) 0.0406(18) 0.0407(18) 0.0056(14) 0.0043(14) 0.0068(13)
C2_5 0.0257(15) 0.0335(16) 0.0466(19) 0.0096(14) 0.0071(13) 0.0067(12)
C3_5 0.0302(16) 0.0328(16) 0.0431(18) 0.0035(13) 0.0058(14) 0.0085(13)
C4_5 0.0343(17) 0.0325(16) 0.0421(18) 0.0061(13) 0.0058(14) 0.0093(13)
C5_5 0.0319(16) 0.0290(15) 0.050(2) 0.0052(14) 0.0060(14) 0.0055(13)
C6_5 0.058(2) 0.0319(18) 0.069(3) 0.0003(18) 0.014(2) 0.0035(17)
C7_5 0.041(2) 0.051(2) 0.048(2) 0.0140(17) 0.0083(16) 0.0157(17)
C8_5 0.0349(18) 0.0388(19) 0.061(2) -0.0095(17) 0.0072(17) 0.0077(15)
C9_5 0.0386(19) 0.044(2) 0.068(3) 0.0226(19) 0.0124(18) 0.0131(16)
C10_5 0.043(2) 0.065(3) 0.043(2) 0.0020(19) -0.0021(17) 0.0048(19)
C1_6 0.0452(18) 0.0250(15) 0.0291(16) 0.0052(12) -0.0006(13) -0.0008(13)
C2_6 0.0394(17) 0.0254(15) 0.0351(17) 0.0097(12) 0.0048(13) 0.0026(12)
C3_6 0.0351(16) 0.0244(14) 0.0322(16) 0.0081(12) -0.0017(13) -0.0017(12)
C4_6 0.0384(16) 0.0228(14) 0.0302(16) 0.0073(12) 0.0012(13) 0.0026(12)
C5_6 0.0374(16) 0.0258(15) 0.0318(16) 0.0113(12) -0.0039(13) -0.0009(12)
C6_6 0.0355(18) 0.049(2) 0.048(2) 0.0230(17) -0.0056(16) -0.0005(15)
C7_6 0.055(2) 0.0327(17) 0.041(2) 0.0070(14) 0.0110(17) 0.0110(16)
C8_6 0.0439(19) 0.0334(17) 0.0395(19) 0.0087(14) -0.0061(15) -0.0098(15)
C9_6 0.050(2) 0.040(2) 0.054(2) 0.0128(17) 0.0153(18) 0.0104(17)
C10_6 0.072(3) 0.041(2) 0.0306(18) 0.0031(15) 0.0019(18) -0.0058(18)
C1_7 0.067(2) 0.0222(18) 0.044(2) -0.0027(15) 0.000(2) 0.0081(19)
C2_7 0.055(2) 0.0204(19) 0.052(2) -0.0035(16) -0.0070(19) 0.0116(17)
C3_7 0.059(2) 0.0232(19) 0.050(3) -0.0017(17) 0.0088(19) 0.0117(18)
C4_7 0.063(2) 0.030(3) 0.039(2) -0.0055(17) -0.005(2) 0.019(2)
C5_7 0.050(2) 0.030(2) 0.049(2) -0.0101(17) 0.0006(18) 0.0071(17)
C6_7 0.053(3) 0.061(4) 0.115(5) -0.037(4) 0.018(3) 0.000(2)
C7_7 0.123(5) 0.049(3) 0.050(3) -0.009(2) -0.031(3) 0.044(3)
C8_7 0.102(4) 0.039(3) 0.092(4) -0.002(3) 0.053(4) 0.010(3)
C9_7 0.069(3) 0.046(3) 0.094(4) -0.019(3) -0.017(3) 0.033(3)
C10_7 0.141(6) 0.024(2) 0.058(3) 0.007(2) 0.008(3) 0.005(3)
O1_8 0.044(4) 0.021(3) 0.030(3) 0.007(2) -0.011(4) -0.003(3)
C1_8 0.045(2) 0.021(2) 0.036(2) 0.0074(19) -0.010(2) -0.001(2)
C2_8 0.046(3) 0.027(3) 0.045(3) 0.001(2) -0.008(3) -0.001(3)
F1_8 0.050(3) 0.037(3) 0.063(4) -0.004(3) -0.003(3) 0.006(3)
F2_8 0.070(5) 0.020(3) 0.055(6) -0.007(3) -0.006(4) -0.010(3)
F3_8 0.053(5) 0.049(5) 0.043(4) -0.001(4) -0.011(4) -0.008(5)
C3_8 0.046(3) 0.038(3) 0.044(3) 0.003(3) -0.007(2) -0.007(3)
F4_8 0.053(4) 0.058(4) 0.056(4) -0.002(3) -0.001(3) 0.006(4)
F5_8 0.047(4) 0.061(5) 0.057(4) 0.001(3) -0.014(3) -0.011(4)
F6_8 0.070(5) 0.056(4) 0.056(4) 0.019(3) 0.001(3) -0.006(3)
C4_8 0.047(3) 0.025(3) 0.038(3) 0.009(2) -0.012(2) 0.000(2)
F7_8 0.054(5) 0.038(4) 0.040(3) -0.003(3) -0.013(3) -0.004(4)
F8_8 0.054(4) 0.030(3) 0.066(4) 0.018(3) -0.029(3) 0.002(3)
F9_8 0.045(3) 0.036(3) 0.052(4) -0.003(3) -0.009(3) -0.005(3)
O1_9 0.028(4) 0.055(6) 0.051(6) -0.001(5) -0.002(4) 0.010(4)
C1_9 0.042(5) 0.076(5) 0.052(5) -0.015(4) -0.016(4) 0.028(5)
C2_9 0.057(6) 0.090(7) 0.074(7) -0.021(6) 0.003(6) 0.007(6)
F1_9 0.127(13) 0.098(8) 0.147(14) -0.087(9) -0.004(11) 0.004(9)
F2_9 0.047(6) 0.126(12) 0.115(10) -0.018(11) 0.009(6) -0.002(7)
F3_9 0.126(11) 0.160(12) 0.069(8) 0.032(8) -0.003(8) 0.002(10)
C3_9 0.053(7) 0.088(7) 0.073(7) -0.019(6) -0.018(5) 0.008(6)
F4_9 0.092(9) 0.166(14) 0.079(9) -0.056(9) -0.016(7) 0.028(9)
F5_9 0.101(10) 0.072(7) 0.172(12) -0.011(7) -0.006(9) -0.011(7)
F6_9 0.083(9) 0.117(13) 0.115(11) -0.032(9) -0.055(8) 0.019(9)
C4_9 0.076(7) 0.072(6) 0.077(7) -0.005(5) -0.036(6) 0.034(6)
F7_9 0.107(8) 0.102(9) 0.174(11) 0.060(8) -0.002(8) 0.040(8)
F8_9 0.093(9) 0.098(9) 0.203(13) 0.014(9) -0.100(9) 0.018(8)
F9_9 0.159(13) 0.096(9) 0.151(11) -0.035(8) -0.082(9) 0.027(9)
O1_12 0.028(4) 0.011(4) 0.036(4) 0.009(4) -0.004(4) 0.007(4)
C1_12 0.033(3) 0.024(3) 0.037(3) 0.001(3) -0.001(3) 0.002(3)
C2_12 0.031(3) 0.032(4) 0.050(4) -0.005(4) -0.003(3) 0.001(3)
F1_12 0.042(7) 0.044(6) 0.063(6) 0.002(6) 0.010(6) 0.003(6)
F2_12 0.047(6) 0.059(7) 0.066(6) -0.009(5) -0.022(5) -0.001(6)
F3_12 0.036(7) 0.033(4) 0.076(8) -0.006(5) -0.006(6) 0.007(4)
C3_12 0.042(4) 0.033(4) 0.037(3) 0.003(3) -0.002(3) -0.001(4)
F4_12 0.045(5) 0.052(7) 0.046(7) 0.012(6) 0.006(5) 0.002(5)
F5_12 0.059(8) 0.047(5) 0.042(8) 0.013(5) -0.001(7) 0.012(6)
F6_12 0.076(8) 0.050(6) 0.043(5) -0.007(5) -0.003(7) -0.009(7)
C4_12 0.039(4) 0.022(3) 0.042(4) -0.001(3) 0.007(3) 0.001(3)
F7_12 0.047(5) 0.023(5) 0.061(7) -0.006(5) 0.017(5) 0.005(4)
F8_12 0.047(6) 0.024(5) 0.054(6) -0.001(5) -0.003(5) -0.003(5)
F9_12 0.047(6) 0.022(6) 0.044(4) 0.004(4) 0.007(4) 0.004(5)
F1_11 0.113(8) 0.060(6) 0.059(6) -0.012(4) 0.032(6) -0.015(5)
C1_11 0.062(6) 0.064(7) 0.048(8) -0.027(4) 0.015(6) -0.010(5)
C2_11 0.049(6) 0.081(12) 0.079(12) -0.050(7) 0.024(7) -0.018(7)
C3_11 0.068(9) 0.109(12) 0.085(11) -0.059(7) -0.015(8) 0.013(8)
C4_11 0.106(9) 0.066(10) 0.073(12) -0.026(7) -0.018(8) 0.041(8)
C5_11 0.091(8) 0.061(7) 0.048(7) -0.021(5) 0.000(6) 0.026(6)
C6_11 0.045(6) 0.053(8) 0.041(7) -0.020(5) 0.011(5) 0.002(5)
C1_10 0.050(5) 0.026(7) 0.053(7) -0.009(5) 0.001(5) 0.011(5)
C2_10 0.054(5) 0.024(6) 0.051(6) -0.005(5) 0.000(5) 0.018(5)
C3_10 0.052(5) 0.024(7) 0.057(6) -0.006(5) 0.001(5) 0.009(5)
C4_10 0.052(5) 0.029(7) 0.043(6) -0.015(5) -0.008(5) 0.013(6)
C5_10 0.061(6) 0.024(6) 0.046(7) -0.009(5) 0.004(5) 0.018(6)
C6_10 0.123(16) 0.040(11) 0.060(11) 0.004(8) 0.020(10) 0.013(12)
C7_10 0.070(8) 0.077(16) 0.067(13) -0.031(11) -0.028(10) 0.038(11)
C8_10 0.074(9) 0.042(11) 0.097(14) -0.007(10) 0.023(10) -0.010(10)
C9_10 0.102(13) 0.046(11) 0.073(11) 0.011(8) -0.007(10) 0.037(11)
C10_10 0.050(6) 0.055(12) 0.083(14) -0.041(10) 0.007(7) 0.010(7)
O1_13 0.042(4) 0.025(3) 0.031(3) 0.010(3) -0.015(3) -0.005(3)
C1_13 0.045(3) 0.023(2) 0.036(2) 0.007(2) -0.011(2) -0.005(2)
C2_13 0.048(3) 0.031(4) 0.047(3) 0.015(3) -0.005(3) -0.001(3)
F1_13 0.039(4) 0.032(4) 0.068(5) 0.021(4) -0.006(4) 0.000(3)
F2_13 0.045(5) 0.033(5) 0.073(5) 0.027(5) 0.007(4) 0.003(4)
F3_13 0.053(6) 0.044(6) 0.059(4) 0.012(4) 0.008(4) -0.005(5)
C3_13 0.048(3) 0.028(3) 0.045(3) -0.004(3) -0.010(3) -0.002(3)
F4_13 0.046(4) 0.043(5) 0.049(5) 0.001(4) -0.015(3) 0.001(4)
F5_13 0.061(7) 0.060(6) 0.045(3) -0.016(4) -0.008(4) -0.012(6)
F6_13 0.056(6) 0.025(4) 0.067(7) -0.009(4) -0.003(6) -0.001(4)
C4_13 0.051(3) 0.029(3) 0.038(3) 0.006(3) -0.007(3) -0.007(3)
F7_13 0.051(4) 0.043(5) 0.043(5) 0.005(5) -0.002(3) -0.009(4)
F8_13 0.067(7) 0.035(4) 0.054(6) 0.014(4) 0.006(6) -0.006(4)
F9_13 0.056(5) 0.030(5) 0.035(4) 0.011(4) -0.019(4) 0.002(5)

loop_
_atom_type_symbol
_atom_type_description
_atom_type_scat_dispersion_real
_atom_type_scat_dispersion_imag
_atom_type_scat_source
C C 0.0033 0.0016 'International Tables Vol C Tables 4.2.6.8 and 6.1.1.4'
N N 0.0061 0.0033 'International Tables Vol C Tables 4.2.6.8 and 6.1.1.4'
O O 0.0106 0.0060 'International Tables Vol C Tables 4.2.6.8 and 6.1.1.4'
F F 0.0171 0.0103 'International Tables Vol C Tables 4.2.6.8 and 6.1.1.4'
Al Al 0.0645 0.0514 'International Tables Vol C Tables 4.2.6.8 and 6.1.1.4'
Ga Ga 0.2307 1.6083 'International Tables Vol C Tables 4.2.6.8 and 6.1.1.4'
H H 0.0000 0.0000 'International Tables Vol C Tables 4.2.6.8 and 6.1.1.4'

loop_
_geom_angle_atom_site_label_1
_geom_angle_atom_site_label_2
_geom_angle_atom_site_label_3
_geom_angle
_geom_angle_site_symmetry_1
_geom_angle_site_symmetry_3
_geom_angle_publ_flag
C1_5 Ga1 Al2 131.05(9) . . ?
C1_5 Ga1 Al3 137.39(9) . . ?
Al2 Ga1 Al3 62.45(5) . . ?
C1_5 Ga1 Al1 159.10(9) . . ?
Al2 Ga1 Al1 60.62(4) . . ?
Al3 Ga1 Al1 61.49(4) . . ?
C5_6 Al3 C1_6 35.58(12) . . ?
C5_6 Al3 C4_6 35.48(11) . . ?
C1_6 Al3 C4_6 58.95(11) . . ?
C5_6 Al3 C2_6 58.95(12) . . ?
C1_6 Al3 C2_6 35.34(11) . . ?
C4_6 Al3 C2_6 58.64(12) . . ?
C5_6 Al3 C3_6 58.53(11) . . ?
C1_6 Al3 C3_6 58.46(11) . . ?
C4_6 Al3 C3_6 34.96(11) . . ?
C2_6 Al3 C3_6 35.00(11) . . ?
C5_6 Al3 Ga1 112.06(10) . . ?
C1_6 Al3 Ga1 134.32(9) . . ?
C4_6 Al3 Ga1 117.85(9) . . ?
C2_6 Al3 Ga1 169.61(9) . . ?
C3_6 Al3 Ga1 147.20(9) . . ?
C5_6 Al3 Al2 136.52(9) . . ?
C1_6 Al3 Al2 116.78(9) . . ?
C4_6 Al3 Al2 171.32(9) . . ?
C2_6 Al3 Al2 123.10(9) . . ?
C3_6 Al3 Al2 151.31(10) . . ?
Ga1 Al3 Al2 58.72(4) . . ?
C5_6 Al3 Al1 159.15(10) . . ?
C1_6 Al3 Al1 162.05(10) . . ?
C4_6 Al3 Al1 127.37(9) . . ?
C2_6 Al3 Al1 129.43(9) . . ?
C3_6 Al3 Al1 115.44(9) . . ?
Ga1 Al3 Al1 60.87(4) . . ?
Al2 Al3 Al1 59.25(4) . . ?
N1 Al1 N3 81.79(11) . . ?
N1 Al1 N2 81.29(11) . . ?
N3 Al1 N2 81.21(12) . . ?
N1 Al1 Al2 109.68(9) . . ?
N3 Al1 Al2 106.53(10) . . ?
N2 Al1 Al2 167.11(9) . . ?
N1 Al1 Ga1 163.24(9) . . ?
N3 Al1 Ga1 111.72(8) . . ?
N2 Al1 Ga1 109.82(9) . . ?
Al2 Al1 Ga1 57.98(4) . . ?
N1 Al1 Al3 107.18(9) . . ?
N3 Al1 Al3 165.61(9) . . ?
N2 Al1 Al3 110.86(10) . . ?
Al2 Al1 Al3 60.17(5) . . ?
Ga1 Al1 Al3 57.64(3) . . ?
C4_7 Al2 C3_7 36.89(18) . . ?
C4_7 Al2 C5_7 36.12(17) . . ?
C3_7 Al2 C5_7 59.93(17) . . ?
C4_7 Al2 C2_7 59.78(16) . . ?
C3_7 Al2 C2_7 35.78(16) . . ?
C5_7 Al2 C2_7 58.11(17) . . ?
C3_10 Al2 C4_10 34.5(4) . . ?
C4_7 Al2 C1_7 59.47(16) . . ?
C3_7 Al2 C1_7 59.06(16) . . ?
C5_7 Al2 C1_7 34.92(15) . . ?
C2_7 Al2 C1_7 34.28(16) . . ?
C3_10 Al2 C2_10 34.2(4) . . ?
C4_10 Al2 C2_10 56.4(6) . . ?
C3_10 Al2 C5_10 56.3(5) . . ?
C4_10 Al2 C5_10 33.9(4) . . ?
C2_10 Al2 C5_10 55.2(5) . . ?
C3_10 Al2 C1_10 55.8(5) . . ?
C4_10 Al2 C1_10 55.5(5) . . ?
C2_10 Al2 C1_10 33.0(3) . . ?
C5_10 Al2 C1_10 32.7(3) . . ?
C4_7 Al2 Ga1 122.30(15) . . ?
C3_7 Al2 Ga1 156.35(14) . . ?
C5_7 Al2 Ga1 110.94(14) . . ?
C2_7 Al2 Ga1 160.78(14) . . ?
C3_10 Al2 Ga1 117.8(4) . . ?
C4_10 Al2 Ga1 115.9(5) . . ?
C1_7 Al2 Ga1 127.55(14) . . ?
C2_10 Al2 Ga1 144.8(4) . . ?
C5_10 Al2 Ga1 140.1(4) . . ?
C1_10 Al2 Ga1 171.4(4) . . ?
C4_7 Al2 Al1 175.90(16) . . ?
C3_7 Al2 Al1 139.08(14) . . ?
C5_7 Al2 Al1 146.08(14) . . ?
C2_7 Al2 Al1 117.47(12) . . ?
C3_10 Al2 Al1 139.0(5) . . ?
C4_10 Al2 Al1 172.3(5) . . ?
C1_7 Al2 Al1 120.35(12) . . ?
C2_10 Al2 Al1 121.0(4) . . ?
C5_10 Al2 Al1 152.4(4) . . ?
C1_10 Al2 Al1 127.1(4) . . ?
Ga1 Al2 Al1 61.40(4) . . ?
O1_3 Al4 O1_4 109.6(4) . . ?
O1_3 Al4 O1_1 109.31(16) . . ?
O1_4 Al4 O1_1 108.1(4) . . ?
O1_3 Al4 O1_2 111.48(16) . . ?
O1_4 Al4 O1_2 112.0(4) . . ?
O1_1 Al4 O1_2 106.10(19) . . ?
O1_9 Al4 O1_12 111.6(7) . . ?
O1_9 Al4 O1_8 71.5(6) . . ?
O1_12 Al4 O1_8 123.4(8) . . ?
C4 N1 C1 109.9(3) . . ?
C4 N1 C9 111.2(3) . . ?
C1 N1 C9 108.4(3) . . ?
C4 N1 Al1 111.3(2) . . ?
C1 N1 Al1 110.7(2) . . ?
C9 N1 Al1 105.2(2) . . ?
C3 N2 C7 110.6(3) . . ?
C3 N2 C8 109.8(3) . . ?
C7 N2 C8 111.6(3) . . ?
C3 N2 Al1 109.8(2) . . ?
C7 N2 Al1 103.8(2) . . ?
C8 N2 Al1 111.1(2) . . ?
C2 N3 C5 108.8(3) . . ?
C2 N3 C6 109.8(3) . . ?
C5 N3 C6 112.6(3) . . ?
C2 N3 Al1 111.0(2) . . ?
C5 N3 Al1 103.2(2) . . ?
C6 N3 Al1 111.4(2) . . ?
N1 C1 H1A 109.5 . . ?
N1 C1 H1B 109.5 . . ?
H1A C1 H1B 109.5 . . ?
N1 C1 H1C 109.5 . . ?
H1A C1 H1C 109.5 . . ?
H1B C1 H1C 109.5 . . ?
N3 C2 H2A 109.5 . . ?
N3 C2 H2B 109.5 . . ?
H2A C2 H2B 109.5 . . ?
N3 C2 H2C 109.5 . . ?
H2A C2 H2C 109.5 . . ?
H2B C2 H2C 109.5 . . ?
N2 C3 H3A 109.5 . . ?
N2 C3 H3B 109.5 . . ?
H3A C3 H3B 109.5 . . ?
N2 C3 H3C 109.5 . . ?
H3A C3 H3C 109.5 . . ?
H3B C3 H3C 109.5 . . ?
N1 C4 C5 109.7(3) . . ?
N1 C4 H4A 109.7 . . ?
C5 C4 H4A 109.7 . . ?
N1 C4 H4B 109.7 . . ?
C5 C4 H4B 109.7 . . ?
H4A C4 H4B 108.2 . . ?
N3 C5 C4 110.2(3) . . ?
N3 C5 H5A 109.6 . . ?
C4 C5 H5A 109.6 . . ?
N3 C5 H5B 109.6 . . ?
C4 C5 H5B 109.6 . . ?
H5A C5 H5B 108.1 . . ?
N3 C6 C7 109.1(3) . . ?
N3 C6 H6A 109.9 . . ?
C7 C6 H6A 109.9 . . ?
N3 C6 H6B 109.9 . . ?
C7 C6 H6B 109.9 . . ?
H6A C6 H6B 108.3 . . ?
N2 C7 C6 110.4(3) . . ?
N2 C7 H7A 109.6 . . ?
C6 C7 H7A 109.6 . . ?
N2 C7 H7B 109.6 . . ?
C6 C7 H7B 109.6 . . ?
H7A C7 H7B 108.1 . . ?
N2 C8 C9 109.4(3) . . ?
N2 C8 H8A 109.8 . . ?
C9 C8 H8A 109.8 . . ?
N2 C8 H8B 109.8 . . ?
C9 C8 H8B 109.8 . . ?
H8A C8 H8B 108.2 . . ?
N1 C9 C8 110.6(3) . . ?
N1 C9 H9A 109.5 . . ?
C8 C9 H9A 109.5 . . ?
N1 C9 H9B 109.5 . . ?
C8 C9 H9B 109.5 . . ?
H9A C9 H9B 108.1 . . ?
C1_1 O1_1 Al4 148.0(3) . . ?
O1_1 C1_1 C4_1 107.7(3) . . ?
O1_1 C1_1 C2_1 111.5(3) . . ?
C4_1 C1_1 C2_1 109.6(3) . . ?
O1_1 C1_1 C3_1 109.5(3) . . ?
C4_1 C1_1 C3_1 109.7(3) . . ?
C2_1 C1_1 C3_1 108.9(3) . . ?
F3_1 C2_1 F2_1 108.5(4) . . ?
F3_1 C2_1 F1_1 107.4(4) . . ?
F2_1 C2_1 F1_1 107.0(4) . . ?
F3_1 C2_1 C1_1 110.8(3) . . ?
F2_1 C2_1 C1_1 112.8(3) . . ?
F1_1 C2_1 C1_1 110.1(4) . . ?
F4_1 C3_1 F5_1 107.9(4) . . ?
F4_1 C3_1 F6_1 107.4(3) . . ?
F5_1 C3_1 F6_1 107.8(4) . . ?
F4_1 C3_1 C1_1 110.8(3) . . ?
F5_1 C3_1 C1_1 110.7(3) . . ?
F6_1 C3_1 C1_1 112.1(3) . . ?
F9_1 C4_1 F7_1 106.8(4) . . ?
F9_1 C4_1 F8_1 106.9(4) . . ?
F7_1 C4_1 F8_1 107.3(3) . . ?
F9_1 C4_1 C1_1 111.5(3) . . ?
F7_1 C4_1 C1_1 111.8(3) . . ?
F8_1 C4_1 C1_1 112.1(3) . . ?
C1_2 O1_2 Al4 149.5(4) . . ?
O1_2 C1_2 C3_2 111.8(5) . . ?
O1_2 C1_2 C4_2 107.0(5) . . ?
C3_2 C1_2 C4_2 107.9(6) . . ?
O1_2 C1_2 C2_2 110.7(4) . . ?
C3_2 C1_2 C2_2 109.6(5) . . ?
C4_2 C1_2 C2_2 109.9(5) . . ?
F2_2 C2_2 F3_2 107.7(6) . . ?
F2_2 C2_2 F1_2 108.9(6) . . ?
F3_2 C2_2 F1_2 106.7(5) . . ?
F2_2 C2_2 C1_2 114.1(5) . . ?
F3_2 C2_2 C1_2 111.0(5) . . ?
F1_2 C2_2 C1_2 108.1(5) . . ?
F6_2 C3_2 F5_2 110.2(8) . . ?
F6_2 C3_2 F4_2 106.5(7) . . ?
F5_2 C3_2 F4_2 105.6(8) . . ?
F6_2 C3_2 C1_2 111.3(7) . . ?
F5_2 C3_2 C1_2 111.7(6) . . ?
F4_2 C3_2 C1_2 111.3(7) . . ?
F7_2 C4_2 F9_2 107.0(7) . . ?
F7_2 C4_2 F8_2 106.7(6) . . ?
F9_2 C4_2 F8_2 108.5(6) . . ?
F7_2 C4_2 C1_2 114.5(6) . . ?
F9_2 C4_2 C1_2 111.5(5) . . ?
F8_2 C4_2 C1_2 108.4(6) . . ?
C1_3 O1_3 Al4 151.5(2) . . ?
O1_3 C1_3 C2_3 110.9(3) . . ?
O1_3 C1_3 C3_3 111.3(3) . . ?
C2_3 C1_3 C3_3 108.5(4) . . ?
O1_3 C1_3 C4_3 107.3(3) . . ?
C2_3 C1_3 C4_3 110.0(4) . . ?
C3_3 C1_3 C4_3 108.8(3) . . ?
F3_3 C2_3 F1_3 109.0(4) . . ?
F3_3 C2_3 F2_3 107.5(5) . . ?
F1_3 C2_3 F2_3 106.6(4) . . ?
F3_3 C2_3 C1_3 110.8(4) . . ?
F1_3 C2_3 C1_3 109.6(4) . . ?
F2_3 C2_3 C1_3 113.2(4) . . ?
F6_3 C3_3 F4_3 107.9(4) . . ?
F6_3 C3_3 F5_3 108.2(4) . . ?
F4_3 C3_3 F5_3 105.7(4) . . ?
F6_3 C3_3 C1_3 113.4(4) . . ?
F4_3 C3_3 C1_3 110.2(4) . . ?
F5_3 C3_3 C1_3 111.1(4) . . ?
F9_3 C4_3 F7_3 106.9(5) . . ?
F9_3 C4_3 F8_3 108.3(4) . . ?
F7_3 C4_3 F8_3 107.1(4) . . ?
F9_3 C4_3 C1_3 111.5(3) . . ?
F7_3 C4_3 C1_3 110.8(4) . . ?
F8_3 C4_3 C1_3 111.9(4) . . ?
C1_4 O1_4 Al4 149.4(9) . . ?
O1_4 C1_4 C3_4 111.8(7) . . ?
O1_4 C1_4 C4_4 111.9(7) . . ?
C3_4 C1_4 C4_4 111.0(6) . . ?
O1_4 C1_4 C2_4 104.6(7) . . ?
C3_4 C1_4 C2_4 109.6(7) . . ?
C4_4 C1_4 C2_4 107.6(6) . . ?
F2_4 C2_4 F3_4 110.0(8) . . ?
F2_4 C2_4 F1_4 108.8(7) . . ?
F3_4 C2_4 F1_4 108.4(8) . . ?
F2_4 C2_4 C1_4 111.4(8) . . ?
F3_4 C2_4 C1_4 105.6(8) . . ?
F1_4 C2_4 C1_4 112.5(8) . . ?
F6_4 C3_4 F5_4 106.0(10) . . ?
F6_4 C3_4 F4_4 107.0(11) . . ?
F5_4 C3_4 F4_4 106.8(8) . . ?
F6_4 C3_4 C1_4 115.0(10) . . ?
F5_4 C3_4 C1_4 111.8(7) . . ?
F4_4 C3_4 C1_4 109.7(8) . . ?
F9_4 C4_4 F7_4 109.6(8) . . ?
F9_4 C4_4 F8_4 106.3(6) . . ?
F7_4 C4_4 F8_4 108.5(7) . . ?
F9_4 C4_4 C1_4 111.3(6) . . ?
F7_4 C4_4 C1_4 109.2(7) . . ?
F8_4 C4_4 C1_4 111.8(7) . . ?
C2_5 C1_5 C5_5 107.3(3) . . ?
C2_5 C1_5 C10_5 125.1(3) . . ?
C5_5 C1_5 C10_5 127.2(3) . . ?
C2_5 C1_5 Ga1 78.22(18) . . ?
C5_5 C1_5 Ga1 83.2(2) . . ?
C10_5 C1_5 Ga1 111.1(2) . . ?
C3_5 C2_5 C1_5 107.9(3) . . ?
C3_5 C2_5 C9_5 124.9(3) . . ?
C1_5 C2_5 C9_5 126.7(3) . . ?
C4_5 C3_5 C2_5 108.3(3) . . ?
C4_5 C3_5 C8_5 126.1(3) . . ?
C2_5 C3_5 C8_5 125.5(3) . . ?
C3_5 C4_5 C5_5 108.3(3) . . ?
C3_5 C4_5 C7_5 126.2(3) . . ?
C5_5 C4_5 C7_5 125.4(3) . . ?
C4_5 C5_5 C1_5 108.1(3) . . ?
C4_5 C5_5 C6_5 125.0(3) . . ?
C1_5 C5_5 C6_5 126.7(3) . . ?
C5_5 C6_5 H6A_5 109.5 . . ?
C5_5 C6_5 H6B_5 109.5 . . ?
H6A_5 C6_5 H6B_5 109.5 . . ?
C5_5 C6_5 H6C_5 109.5 . . ?
H6A_5 C6_5 H6C_5 109.5 . . ?
H6B_5 C6_5 H6C_5 109.5 . . ?
C4_5 C7_5 H7A_5 109.5 . . ?
C4_5 C7_5 H7B_5 109.5 . . ?
H7A_5 C7_5 H7B_5 109.5 . . ?
C4_5 C7_5 H7C_5 109.5 . . ?
H7A_5 C7_5 H7C_5 109.5 . . ?
H7B_5 C7_5 H7C_5 109.5 . . ?
C3_5 C8_5 H8A_5 109.5 . . ?
C3_5 C8_5 H8B_5 109.5 . . ?
H8A_5 C8_5 H8B_5 109.5 . . ?
C3_5 C8_5 H8C_5 109.5 . . ?
H8A_5 C8_5 H8C_5 109.5 . . ?
H8B_5 C8_5 H8C_5 109.5 . . ?
C2_5 C9_5 H9A_5 109.5 . . ?
C2_5 C9_5 H9B_5 109.5 . . ?
H9A_5 C9_5 H9B_5 109.5 . . ?
C2_5 C9_5 H9C_5 109.5 . . ?
H9A_5 C9_5 H9C_5 109.5 . . ?
H9B_5 C9_5 H9C_5 109.5 . . ?
C1_5 C10_5 H10A_5 109.5 . . ?
C1_5 C10_5 H10B_5 109.5 . . ?
H10A_5 C10_5 H10B_5 109.5 . . ?
C1_5 C10_5 H10C_5 109.5 . . ?
H10A_5 C10_5 H10C_5 109.5 . . ?
H10B_5 C10_5 H10C_5 109.5 . . ?
C5_6 C1_6 C2_6 108.3(3) . . ?
C5_6 C1_6 C10_6 124.5(3) . . ?
C2_6 C1_6 C10_6 127.0(3) . . ?
C5_6 C1_6 Al3 71.99(18) . . ?
C2_6 C1_6 Al3 73.83(18) . . ?
C10_6 C1_6 Al3 123.3(2) . . ?
C1_6 C2_6 C3_6 107.5(3) . . ?
C1_6 C2_6 C9_6 125.2(3) . . ?
C3_6 C2_6 C9_6 127.0(3) . . ?
C1_6 C2_6 Al3 70.84(18) . . ?
C3_6 C2_6 Al3 73.32(18) . . ?
C9_6 C2_6 Al3 125.3(2) . . ?
C4_6 C3_6 C2_6 108.3(3) . . ?
C4_6 C3_6 C8_6 126.0(3) . . ?
C2_6 C3_6 C8_6 125.4(3) . . ?
C4_6 C3_6 Al3 71.45(17) . . ?
C2_6 C3_6 Al3 71.68(17) . . ?
C8_6 C3_6 Al3 127.9(2) . . ?
C3_6 C4_6 C5_6 107.7(3) . . ?
C3_6 C4_6 C7_6 126.4(3) . . ?
C5_6 C4_6 C7_6 125.9(3) . . ?
C3_6 C4_6 Al3 73.59(17) . . ?
C5_6 C4_6 Al3 70.80(17) . . ?
C7_6 C4_6 Al3 123.6(2) . . ?
C1_6 C5_6 C4_6 108.2(3) . . ?
C1_6 C5_6 C6_6 124.7(3) . . ?
C4_6 C5_6 C6_6 127.0(3) . . ?
C1_6 C5_6 Al3 72.43(18) . . ?
C4_6 C5_6 Al3 73.72(18) . . ?
C6_6 C5_6 Al3 121.5(2) . . ?
C5_6 C6_6 H6A_6 109.5 . . ?
C5_6 C6_6 H6B_6 109.5 . . ?
H6A_6 C6_6 H6B_6 109.5 . . ?
C5_6 C6_6 H6C_6 109.5 . . ?
H6A_6 C6_6 H6C_6 109.5 . . ?
H6B_6 C6_6 H6C_6 109.5 . . ?
C4_6 C7_6 H7A_6 109.5 . . ?
C4_6 C7_6 H7B_6 109.5 . . ?
H7A_6 C7_6 H7B_6 109.5 . . ?
C4_6 C7_6 H7C_6 109.5 . . ?
H7A_6 C7_6 H7C_6 109.5 . . ?
H7B_6 C7_6 H7C_6 109.5 . . ?
C3_6 C8_6 H8A_6 109.5 . . ?
C3_6 C8_6 H8B_6 109.5 . . ?
H8A_6 C8_6 H8B_6 109.5 . . ?
C3_6 C8_6 H8C_6 109.5 . . ?
H8A_6 C8_6 H8C_6 109.5 . . ?
H8B_6 C8_6 H8C_6 109.5 . . ?
C2_6 C9_6 H9A_6 109.5 . . ?
C2_6 C9_6 H9B_6 109.5 . . ?
H9A_6 C9_6 H9B_6 109.5 . . ?
C2_6 C9_6 H9C_6 109.5 . . ?
H9A_6 C9_6 H9C_6 109.5 . . ?
H9B_6 C9_6 H9C_6 109.5 . . ?
C1_6 C10_6 H10A_6 109.5 . . ?
C1_6 C10_6 H10B_6 109.5 . . ?
H10A_6 C10_6 H10B_6 109.5 . . ?
C1_6 C10_6 H10C_6 109.5 . . ?
H10A_6 C10_6 H10C_6 109.5 . . ?
H10B_6 C10_6 H10C_6 109.5 . . ?
C2_7 C1_7 C5_7 107.3(4) . . ?
C2_7 C1_7 C10_7 125.5(5) . . ?
C5_7 C1_7 C10_7 127.1(5) . . ?
C2_7 C1_7 Al2 71.0(2) . . ?
C5_7 C1_7 Al2 69.6(2) . . ?
C10_7 C1_7 Al2 128.2(3) . . ?
C1_7 C2_7 C3_7 109.4(4) . . ?
C1_7 C2_7 C9_7 125.5(5) . . ?
C3_7 C2_7 C9_7 124.7(5) . . ?
C1_7 C2_7 Al2 74.7(2) . . ?
C3_7 C2_7 Al2 68.9(2) . . ?
C9_7 C2_7 Al2 128.2(3) . . ?
C2_7 C3_7 C4_7 107.2(4) . . ?
C2_7 C3_7 C8_7 125.4(5) . . ?
C4_7 C3_7 C8_7 127.3(5) . . ?
C2_7 C3_7 Al2 75.3(3) . . ?
C4_7 C3_7 Al2 70.8(3) . . ?
C8_7 C3_7 Al2 122.0(3) . . ?
C5_7 C4_7 C3_7 107.3(4) . . ?
C5_7 C4_7 C7_7 125.0(5) . . ?
C3_7 C4_7 C7_7 127.7(5) . . ?
C5_7 C4_7 Al2 74.8(3) . . ?
C3_7 C4_7 Al2 72.3(3) . . ?
C7_7 C4_7 Al2 119.5(4) . . ?
C1_7 C5_7 C4_7 108.9(4) . . ?
C1_7 C5_7 C6_7 124.3(5) . . ?
C4_7 C5_7 C6_7 126.7(5) . . ?
C1_7 C5_7 Al2 75.5(3) . . ?
C4_7 C5_7 Al2 69.1(3) . . ?
C6_7 C5_7 Al2 124.8(4) . . ?
C5_7 C6_7 H6A_7 109.5 . . ?
C5_7 C6_7 H6B_7 109.5 . . ?
H6A_7 C6_7 H6B_7 109.5 . . ?
C5_7 C6_7 H6C_7 109.5 . . ?
H6A_7 C6_7 H6C_7 109.5 . . ?
H6B_7 C6_7 H6C_7 109.5 . . ?
C4_7 C7_7 H7A_7 109.5 . . ?
C4_7 C7_7 H7B_7 109.5 . . ?
H7A_7 C7_7 H7B_7 109.5 . . ?
C4_7 C7_7 H7C_7 109.5 . . ?
H7A_7 C7_7 H7C_7 109.5 . . ?
H7B_7 C7_7 H7C_7 109.5 . . ?
C3_7 C8_7 H8A_7 109.5 . . ?
C3_7 C8_7 H8B_7 109.5 . . ?
H8A_7 C8_7 H8B_7 109.5 . . ?
C3_7 C8_7 H8C_7 109.5 . . ?
H8A_7 C8_7 H8C_7 109.5 . . ?
H8B_7 C8_7 H8C_7 109.5 . . ?
C2_7 C9_7 H9A_7 109.5 . . ?
C2_7 C9_7 H9B_7 109.5 . . ?
H9A_7 C9_7 H9B_7 109.5 . . ?
C2_7 C9_7 H9C_7 109.5 . . ?
H9A_7 C9_7 H9C_7 109.5 . . ?
H9B_7 C9_7 H9C_7 109.5 . . ?
C1_7 C10_7 H10A_7 109.5 . . ?
C1_7 C10_7 H10B_7 109.5 . . ?
H10A_7 C10_7 H10B_7 109.5 . . ?
C1_7 C10_7 H10C_7 109.5 . . ?
H10A_7 C10_7 H10C_7 109.5 . . ?
H10B_7 C10_7 H10C_7 109.5 . . ?
C1_8 O1_8 Al4 152.7(11) . . ?
O1_8 C1_8 C4_8 111.8(8) . . ?
O1_8 C1_8 C2_8 110.0(10) . . ?
C4_8 C1_8 C2_8 108.9(8) . . ?
O1_8 C1_8 C3_8 110.5(9) . . ?
C4_8 C1_8 C3_8 108.6(7) . . ?
C2_8 C1_8 C3_8 107.0(7) . . ?
F1_8 C2_8 F3_8 106.4(11) . . ?
F1_8 C2_8 F2_8 108.6(11) . . ?
F3_8 C2_8 F2_8 110.5(12) . . ?
F1_8 C2_8 C1_8 111.0(8) . . ?
F3_8 C2_8 C1_8 110.2(11) . . ?
F2_8 C2_8 C1_8 110.1(10) . . ?
F6_8 C3_8 F4_8 107.4(9) . . ?
F6_8 C3_8 F5_8 107.9(8) . . ?
F4_8 C3_8 F5_8 107.4(9) . . ?
F6_8 C3_8 C1_8 112.3(8) . . ?
F4_8 C3_8 C1_8 111.1(8) . . ?
F5_8 C3_8 C1_8 110.5(8) . . ?
F8_8 C4_8 F7_8 107.9(11) . . ?
F8_8 C4_8 F9_8 109.0(8) . . ?
F7_8 C4_8 F9_8 105.9(10) . . ?
F8_8 C4_8 C1_8 114.5(7) . . ?
F7_8 C4_8 C1_8 109.1(9) . . ?
F9_8 C4_8 C1_8 110.1(8) . . ?
C1_9 O1_9 Al4 148.6(11) . . ?
O1_9 C1_9 C4_9 112.7(11) . . ?
O1_9 C1_9 C3_9 106.0(10) . . ?
C4_9 C1_9 C3_9 114.2(11) . . ?
O1_9 C1_9 C2_9 103.8(11) . . ?
C4_9 C1_9 C2_9 108.4(11) . . ?
C3_9 C1_9 C2_9 111.2(11) . . ?
F1_9 C2_9 F2_9 116.9(16) . . ?
F1_9 C2_9 F3_9 104.6(15) . . ?
F2_9 C2_9 F3_9 104.7(14) . . ?
F1_9 C2_9 C1_9 106.3(14) . . ?
F2_9 C2_9 C1_9 113.4(13) . . ?
F3_9 C2_9 C1_9 110.5(12) . . ?
F6_9 C3_9 F5_9 113.5(15) . . ?
F6_9 C3_9 F4_9 104.5(15) . . ?
F5_9 C3_9 F4_9 104.0(15) . . ?
F6_9 C3_9 C1_9 116.0(14) . . ?
F5_9 C3_9 C1_9 108.4(12) . . ?
F4_9 C3_9 C1_9 109.7(12) . . ?
F8_9 C4_9 F7_9 110.0(15) . . ?
F8_9 C4_9 F9_9 107.6(14) . . ?
F7_9 C4_9 F9_9 95.6(14) . . ?
F8_9 C4_9 C1_9 112.7(13) . . ?
F7_9 C4_9 C1_9 114.5(12) . . ?
F9_9 C4_9 C1_9 115.0(13) . . ?
C1_12 O1_12 Al4 147.1(13) . . ?
O1_12 C1_12 C3_12 113.8(13) . . ?
O1_12 C1_12 C4_12 108.9(11) . . ?
C3_12 C1_12 C4_12 109.1(11) . . ?
O1_12 C1_12 C2_12 108.9(12) . . ?
C3_12 C1_12 C2_12 108.5(11) . . ?
C4_12 C1_12 C2_12 107.4(11) . . ?
F1_12 C2_12 F3_12 109.0(15) . . ?
F1_12 C2_12 F2_12 110.9(15) . . ?
F3_12 C2_12 F2_12 107.9(14) . . ?
F1_12 C2_12 C1_12 109.8(13) . . ?
F3_12 C2_12 C1_12 108.8(12) . . ?
F2_12 C2_12 C1_12 110.3(13) . . ?
F4_12 C3_12 F6_12 107.2(15) . . ?
F4_12 C3_12 F5_12 107.3(16) . . ?
F6_12 C3_12 F5_12 106.1(16) . . ?
F4_12 C3_12 C1_12 112.2(15) . . ?
F6_12 C3_12 C1_12 112.2(14) . . ?
F5_12 C3_12 C1_12 111.4(15) . . ?
F8_12 C4_12 F9_12 109.0(14) . . ?
F8_12 C4_12 F7_12 108.4(14) . . ?
F9_12 C4_12 F7_12 107.2(14) . . ?
F8_12 C4_12 C1_12 112.0(13) . . ?
F9_12 C4_12 C1_12 109.6(12) . . ?
F7_12 C4_12 C1_12 110.4(12) . . ?
F1_11 C1_11 C6_11 120.0(12) . . ?
F1_11 C1_11 C2_11 118.7(13) . . ?
C6_11 C1_11 C2_11 121.3(12) . . ?
C3_11 C2_11 C1_11 117.3(12) . . ?
C3_11 C2_11 H2_11 121.4 . . ?
C1_11 C2_11 H2_11 121.4 . . ?
C2_11 C3_11 C4_11 122.6(13) . . ?
C2_11 C3_11 H3_11 118.7 . . ?
C4_11 C3_11 H3_11 118.7 . . ?
C3_11 C4_11 C5_11 118.2(13) . . ?
C3_11 C4_11 H4_11 120.9 . . ?
C5_11 C4_11 H4_11 120.9 . . ?
C6_11 C5_11 C4_11 119.8(13) . . ?
C6_11 C5_11 H5_11 120.1 . . ?
C4_11 C5_11 H5_11 120.1 . . ?
C5_11 C6_11 C1_11 120.8(12) . . ?
C5_11 C6_11 H6_11 119.6 . . ?
C1_11 C6_11 H6_11 119.6 . . ?
C5_10 C1_10 C2_10 108.1(11) . . ?
C5_10 C1_10 C10_10 127.3(15) . . ?
C2_10 C1_10 C10_10 124.6(15) . . ?
C5_10 C1_10 Al2 72.5(10) . . ?
C2_10 C1_10 Al2 70.3(7) . . ?
C10_10 C1_10 Al2 124.1(11) . . ?
C1_10 C2_10 C3_10 108.3(11) . . ?
C1_10 C2_10 C9_10 126.3(16) . . ?
C3_10 C2_10 C9_10 125.1(16) . . ?
C1_10 C2_10 Al2 76.6(7) . . ?
C3_10 C2_10 Al2 70.2(7) . . ?
C9_10 C2_10 Al2 123.0(13) . . ?
C4_10 C3_10 C2_10 107.9(11) . . ?
C4_10 C3_10 C8_10 128.2(16) . . ?
C2_10 C3_10 C8_10 124.0(16) . . ?
C4_10 C3_10 Al2 73.7(14) . . ?
C2_10 C3_10 Al2 75.7(7) . . ?
C8_10 C3_10 Al2 117.3(13) . . ?
C3_10 C4_10 C5_10 108.0(11) . . ?
C3_10 C4_10 C7_10 127.7(16) . . ?
C5_10 C4_10 C7_10 124.2(16) . . ?
C3_10 C4_10 Al2 71.9(13) . . ?
C5_10 C4_10 Al2 76.8(14) . . ?
C7_10 C4_10 Al2 119.5(19) . . ?
C1_10 C5_10 C4_10 107.7(11) . . ?
C1_10 C5_10 C6_10 124.9(16) . . ?
C4_10 C5_10 C6_10 127.3(16) . . ?
C1_10 C5_10 Al2 74.8(10) . . ?
C4_10 C5_10 Al2 69.3(14) . . ?
C6_10 C5_10 Al2 124.8(16) . . ?
C5_10 C6_10 H6A_10 109.5 . . ?
C5_10 C6_10 H6B_10 109.5 . . ?
H6A_10 C6_10 H6B_10 109.5 . . ?
C5_10 C6_10 H6C_10 109.5 . . ?
H6A_10 C6_10 H6C_10 109.5 . . ?
H6B_10 C6_10 H6C_10 109.5 . . ?
C4_10 C7_10 H7A_10 109.5 . . ?
C4_10 C7_10 H7B_10 109.5 . . ?
H7A_10 C7_10 H7B_10 109.5 . . ?
C4_10 C7_10 H7C_10 109.5 . . ?
H7A_10 C7_10 H7C_10 109.5 . . ?
H7B_10 C7_10 H7C_10 109.5 . . ?
C3_10 C8_10 H8A_10 109.5 . . ?
C3_10 C8_10 H8B_10 109.5 . . ?
H8A_10 C8_10 H8B_10 109.5 . . ?
C3_10 C8_10 H8C_10 109.5 . . ?
H8A_10 C8_10 H8C_10 109.5 . . ?
H8B_10 C8_10 H8C_10 109.5 . . ?
C2_10 C9_10 H9A_10 109.5 . . ?
C2_10 C9_10 H9B_10 109.5 . . ?
H9A_10 C9_10 H9B_10 109.5 . . ?
C2_10 C9_10 H9C_10 109.5 . . ?
H9A_10 C9_10 H9C_10 109.5 . . ?
H9B_10 C9_10 H9C_10 109.5 . . ?
C1_10 C10_10 H10A_10 109.5 . . ?
C1_10 C10_10 H10B_10 109.5 . . ?
H10A_10 C10_10 H10B_10 109.5 . . ?
C1_10 C10_10 H10C_10 109.5 . . ?
H10A_10 C10_10 H10C_10 109.5 . . ?
H10B_10 C10_10 H10C_10 109.5 . . ?
C1_13 O1_13 Al4 151.2(9) . . ?
O1_13 C1_13 C4_13 113.3(11) . . ?
O1_13 C1_13 C3_13 110.2(10) . . ?
C4_13 C1_13 C3_13 110.1(10) . . ?
O1_13 C1_13 C2_13 105.6(10) . . ?
C4_13 C1_13 C2_13 112.6(10) . . ?
C3_13 C1_13 C2_13 104.7(9) . . ?
F2_13 C2_13 F3_13 105.4(12) . . ?
F2_13 C2_13 F1_13 106.9(11) . . ?
F3_13 C2_13 F1_13 107.5(12) . . ?
F2_13 C2_13 C1_13 111.2(11) . . ?
F3_13 C2_13 C1_13 113.4(11) . . ?
F1_13 C2_13 C1_13 112.1(10) . . ?
F5_13 C3_13 F6_13 107.4(18) . . ?
F5_13 C3_13 F4_13 105.5(12) . . ?
F6_13 C3_13 F4_13 108.7(18) . . ?
F5_13 C3_13 C1_13 113.7(12) . . ?
F6_13 C3_13 C1_13 111.2(17) . . ?
F4_13 C3_13 C1_13 110.0(11) . . ?
F9_13 C4_13 F8_13 103.3(14) . . ?
F9_13 C4_13 F7_13 104.2(15) . . ?
F8_13 C4_13 F7_13 99.4(13) . . ?
F9_13 C4_13 C1_13 112.5(15) . . ?
F8_13 C4_13 C1_13 113.7(13) . . ?
F7_13 C4_13 C1_13 121.6(14) . . ?

loop_
_geom_bond_atom_site_label_1
_geom_bond_atom_site_label_2
_geom_bond_distance
_geom_bond_site_symmetry_2
_geom_bond_publ_flag
Ga1 C1_5 2.440(4) . ?
Ga1 Al2 2.7242(16) . ?
Ga1 Al3 2.7276(16) . ?
Ga1 Al1 2.8208(17) . ?
Al3 C5_6 2.312(3) . ?
Al3 C1_6 2.318(3) . ?
Al3 C4_6 2.350(3) . ?
Al3 C2_6 2.356(3) . ?
Al3 C3_6 2.378(3) . ?
Al3 Al2 2.826(2) . ?
Al3 Al1 2.8375(18) . ?
Al1 N1 2.108(3) . ?
Al1 N3 2.132(3) . ?
Al1 N2 2.141(3) . ?
Al1 Al2 2.7997(19) . ?
Al2 C4_7 2.241(6) . ?
Al2 C3_7 2.261(5) . ?
Al2 C5_7 2.314(5) . ?
Al2 C2_7 2.344(4) . ?
Al2 C3_10 2.37(2) . ?
Al2 C4_10 2.39(3) . ?
Al2 C1_7 2.391(4) . ?
Al2 C2_10 2.438(17) . ?
Al2 C5_10 2.49(2) . ?
Al2 C1_10 2.519(17) . ?
Al4 O1_9 1.612(9) . ?
Al4 O1_3 1.707(3) . ?
Al4 O1_4 1.708(8) . ?
Al4 O1_1 1.711(3) . ?
Al4 O1_2 1.743(3) . ?
Al4 O1_13 1.746(10) . ?
Al4 O1_12 1.746(15) . ?
Al4 O1_8 1.779(12) . ?
N1 C4 1.487(4) . ?
N1 C1 1.489(5) . ?
N1 C9 1.497(4) . ?
N2 C3 1.481(5) . ?
N2 C7 1.489(5) . ?
N2 C8 1.498(4) . ?
N3 C2 1.486(4) . ?
N3 C5 1.488(4) . ?
N3 C6 1.498(5) . ?
C1 H1A 0.9800 . ?
C1 H1B 0.9800 . ?
C1 H1C 0.9800 . ?
C2 H2A 0.9800 . ?
C2 H2B 0.9800 . ?
C2 H2C 0.9800 . ?
C3 H3A 0.9800 . ?
C3 H3B 0.9800 . ?
C3 H3C 0.9800 . ?
C4 C5 1.520(5) . ?
C4 H4A 0.9900 . ?
C4 H4B 0.9900 . ?
C5 H5A 0.9900 . ?
C5 H5B 0.9900 . ?
C6 C7 1.515(6) . ?
C6 H6A 0.9900 . ?
C6 H6B 0.9900 . ?
C7 H7A 0.9900 . ?
C7 H7B 0.9900 . ?
C8 C9 1.503(6) . ?
C8 H8A 0.9900 . ?
C8 H8B 0.9900 . ?
C9 H9A 0.9900 . ?
C9 H9B 0.9900 . ?
O1_1 C1_1 1.346(4) . ?
C1_1 C4_1 1.550(5) . ?
C1_1 C2_1 1.556(5) . ?
C1_1 C3_1 1.558(5) . ?
C2_1 F3_1 1.325(4) . ?
C2_1 F2_1 1.327(5) . ?
C2_1 F1_1 1.340(5) . ?
C3_1 F4_1 1.329(5) . ?
C3_1 F5_1 1.331(5) . ?
C3_1 F6_1 1.339(5) . ?
C4_1 F9_1 1.321(5) . ?
C4_1 F7_1 1.332(5) . ?
C4_1 F8_1 1.346(5) . ?
O1_2 C1_2 1.350(6) . ?
C1_2 C3_2 1.515(8) . ?
C1_2 C4_2 1.553(8) . ?
C1_2 C2_2 1.570(7) . ?
C2_2 F2_2 1.311(7) . ?
C2_2 F3_2 1.316(7) . ?
C2_2 F1_2 1.335(7) . ?
C3_2 F6_2 1.336(9) . ?
C3_2 F5_2 1.337(9) . ?
C3_2 F4_2 1.346(9) . ?
C4_2 F7_2 1.295(7) . ?
C4_2 F9_2 1.313(8) . ?
C4_2 F8_2 1.354(7) . ?
O1_3 C1_3 1.359(4) . ?
C1_3 C2_3 1.532(6) . ?
C1_3 C3_3 1.546(5) . ?
C1_3 C4_3 1.552(5) . ?
C2_3 F3_3 1.318(6) . ?
C2_3 F1_3 1.336(6) . ?
C2_3 F2_3 1.347(5) . ?
C3_3 F6_3 1.319(5) . ?
C3_3 F4_3 1.326(6) . ?
C3_3 F5_3 1.330(5) . ?
C4_3 F9_3 1.309(5) . ?
C4_3 F7_3 1.327(6) . ?
C4_3 F8_3 1.345(5) . ?
O1_4 C1_4 1.352(9) . ?
C1_4 C3_4 1.543(8) . ?
C1_4 C4_4 1.547(9) . ?
C1_4 C2_4 1.549(9) . ?
C2_4 F2_4 1.316(8) . ?
C2_4 F3_4 1.322(9) . ?
C2_4 F1_4 1.326(9) . ?
C3_4 F6_4 1.328(10) . ?
C3_4 F5_4 1.333(9) . ?
C3_4 F4_4 1.334(10) . ?
C4_4 F9_4 1.322(8) . ?
C4_4 F7_4 1.328(9) . ?
C4_4 F8_4 1.340(8) . ?
C1_5 C2_5 1.424(5) . ?
C1_5 C5_5 1.426(5) . ?
C1_5 C10_5 1.511(5) . ?
C2_5 C3_5 1.416(5) . ?
C2_5 C9_5 1.511(5) . ?
C3_5 C4_5 1.407(4) . ?
C3_5 C8_5 1.507(5) . ?
C4_5 C5_5 1.411(5) . ?
C4_5 C7_5 1.510(5) . ?
C5_5 C6_5 1.505(5) . ?
C6_5 H6A_5 0.9800 . ?
C6_5 H6B_5 0.9800 . ?
C6_5 H6C_5 0.9800 . ?
C7_5 H7A_5 0.9800 . ?
C7_5 H7B_5 0.9800 . ?
C7_5 H7C_5 0.9800 . ?
C8_5 H8A_5 0.9800 . ?
C8_5 H8B_5 0.9800 . ?
C8_5 H8C_5 0.9800 . ?
C9_5 H9A_5 0.9800 . ?
C9_5 H9B_5 0.9800 . ?
C9_5 H9C_5 0.9800 . ?
C10_5 H10A_5 0.9800 . ?
C10_5 H10B_5 0.9800 . ?
C10_5 H10C_5 0.9800 . ?
C1_6 C5_6 1.414(5) . ?
C1_6 C2_6 1.419(4) . ?
C1_6 C10_6 1.504(5) . ?
C2_6 C3_6 1.424(4) . ?
C2_6 C9_6 1.504(5) . ?
C3_6 C4_6 1.420(4) . ?
C3_6 C8_6 1.504(4) . ?
C4_6 C5_6 1.421(4) . ?
C4_6 C7_6 1.507(5) . ?
C5_6 C6_6 1.503(4) . ?
C6_6 H6A_6 0.9800 . ?
C6_6 H6B_6 0.9800 . ?
C6_6 H6C_6 0.9800 . ?
C7_6 H7A_6 0.9800 . ?
C7_6 H7B_6 0.9800 . ?
C7_6 H7C_6 0.9800 . ?
C8_6 H8A_6 0.9800 . ?
C8_6 H8B_6 0.9800 . ?
C8_6 H8C_6 0.9800 . ?
C9_6 H9A_6 0.9800 . ?
C9_6 H9B_6 0.9800 . ?
C9_6 H9C_6 0.9800 . ?
C10_6 H10A_6 0.9800 . ?
C10_6 H10B_6 0.9800 . ?
C10_6 H10C_6 0.9800 . ?
C1_7 C2_7 1.396(7) . ?
C1_7 C5_7 1.413(6) . ?
C1_7 C10_7 1.522(6) . ?
C2_7 C3_7 1.417(6) . ?
C2_7 C9_7 1.521(6) . ?
C3_7 C4_7 1.424(7) . ?
C3_7 C8_7 1.496(7) . ?
C4_7 C5_7 1.414(7) . ?
C4_7 C7_7 1.500(6) . ?
C5_7 C6_7 1.502(7) . ?
C6_7 H6A_7 0.9800 . ?
C6_7 H6B_7 0.9800 . ?
C6_7 H6C_7 0.9800 . ?
C7_7 H7A_7 0.9800 . ?
C7_7 H7B_7 0.9800 . ?
C7_7 H7C_7 0.9800 . ?
C8_7 H8A_7 0.9800 . ?
C8_7 H8B_7 0.9800 . ?
C8_7 H8C_7 0.9800 . ?
C9_7 H9A_7 0.9800 . ?
C9_7 H9B_7 0.9800 . ?
C9_7 H9C_7 0.9800 . ?
C10_7 H10A_7 0.9800 . ?
C10_7 H10B_7 0.9800 . ?
C10_7 H10C_7 0.9800 . ?
O1_8 C1_8 1.346(11) . ?
C1_8 C4_8 1.549(10) . ?
C1_8 C2_8 1.553(11) . ?
C1_8 C3_8 1.559(11) . ?
C2_8 F1_8 1.324(11) . ?
C2_8 F3_8 1.338(11) . ?
C2_8 F2_8 1.343(11) . ?
C3_8 F6_8 1.324(10) . ?
C3_8 F4_8 1.329(10) . ?
C3_8 F5_8 1.336(10) . ?
C4_8 F8_8 1.325(9) . ?
C4_8 F7_8 1.343(11) . ?
C4_8 F9_8 1.345(10) . ?
O1_9 C1_9 1.365(13) . ?
C1_9 C4_9 1.531(12) . ?
C1_9 C3_9 1.540(12) . ?
C1_9 C2_9 1.550(12) . ?
C2_9 F1_9 1.304(13) . ?
C2_9 F2_9 1.325(13) . ?
C2_9 F3_9 1.338(13) . ?
C3_9 F6_9 1.304(13) . ?
C3_9 F5_9 1.317(13) . ?
C3_9 F4_9 1.334(13) . ?
C4_9 F8_9 1.309(12) . ?
C4_9 F7_9 1.323(13) . ?
C4_9 F9_9 1.323(12) . ?
O1_12 C1_12 1.356(13) . ?
C1_12 C3_12 1.539(12) . ?
C1_12 C4_12 1.553(12) . ?
C1_12 C2_12 1.556(12) . ?
C2_12 F1_12 1.328(13) . ?
C2_12 F3_12 1.333(13) . ?
C2_12 F2_12 1.337(12) . ?
C3_12 F4_12 1.331(13) . ?
C3_12 F6_12 1.331(13) . ?
C3_12 F5_12 1.333(13) . ?
C4_12 F8_12 1.328(12) . ?
C4_12 F9_12 1.331(13) . ?
C4_12 F7_12 1.332(13) . ?
F1_11 C1_11 1.364(18) . ?
C1_11 C6_11 1.379(13) . ?
C1_11 C2_11 1.384(13) . ?
C2_11 C3_11 1.377(14) . ?
C2_11 H2_11 0.9500 . ?
C3_11 C4_11 1.392(14) . ?
C3_11 H3_11 0.9500 . ?
C4_11 C5_11 1.398(14) . ?
C4_11 H4_11 0.9500 . ?
C5_11 C6_11 1.359(12) . ?
C5_11 H5_11 0.9500 . ?
C6_11 H6_11 0.9500 . ?
C1_10 C5_10 1.410(12) . ?
C1_10 C2_10 1.410(12) . ?
C1_10 C10_10 1.515(13) . ?
C2_10 C3_10 1.413(13) . ?
C2_10 C9_10 1.501(13) . ?
C3_10 C4_10 1.409(12) . ?
C3_10 C8_10 1.508(13) . ?
C4_10 C5_10 1.426(13) . ?
C4_10 C7_10 1.513(13) . ?
C5_10 C6_10 1.505(13) . ?
C6_10 H6A_10 0.9800 . ?
C6_10 H6B_10 0.9800 . ?
C6_10 H6C_10 0.9800 . ?
C7_10 H7A_10 0.9800 . ?
C7_10 H7B_10 0.9800 . ?
C7_10 H7C_10 0.9800 . ?
C8_10 H8A_10 0.9800 . ?
C8_10 H8B_10 0.9800 . ?
C8_10 H8C_10 0.9800 . ?
C9_10 H9A_10 0.9800 . ?
C9_10 H9B_10 0.9800 . ?
C9_10 H9C_10 0.9800 . ?
C10_10 H10A_10 0.9800 . ?
C10_10 H10B_10 0.9800 . ?
C10_10 H10C_10 0.9800 . ?
O1_13 C1_13 1.380(12) . ?
C1_13 C4_13 1.543(11) . ?
C1_13 C3_13 1.550(12) . ?
C1_13 C2_13 1.565(11) . ?
C2_13 F2_13 1.325(11) . ?
C2_13 F3_13 1.332(12) . ?
C2_13 F1_13 1.332(11) . ?
C3_13 F5_13 1.330(12) . ?
C3_13 F6_13 1.330(13) . ?
C3_13 F4_13 1.332(12) . ?
C4_13 F9_13 1.344(13) . ?
C4_13 F8_13 1.354(13) . ?
C4_13 F7_13 1.357(13) . ?
